data_7205465
loop_
_publ_author_name
'Zhai, Quan-Guo'
'Gao, Xia'
'Li, Shu-Ni'
'Jiang, Yu-Cheng'
'Hu, Man-Cheng'

_publ_section_title
;
 Solvothermal synthesis, crystal structures and photoluminescence
 properties of the novel Cd/X/\a,\w-bis(benzotriazole)alkane hybrid
 family (X = Cl, Br and I)
;
_journal_issue 5
_journal_name_full CrystEngComm
_journal_page_first 1602
_journal_paper_doi 10.1039/c0ce00581a
_journal_volume 13
_journal_year 2011
_chemical_formula_moiety 'C72 H80 Cd4 I8 N24'
_chemical_formula_sum 'C72 H80 Cd4 I8 N24'
_chemical_formula_weight 2746.40
_chemical_name_systematic
;
?
;
_space_group_IT_number 9
_symmetry_cell_setting monoclinic
_symmetry_space_group_name_Hall 'C -2yc'
_symmetry_space_group_name_H-M 'C 1 c 1'
_atom_sites_solution_hydrogens geom
_atom_sites_solution_primary direct
_atom_sites_solution_secondary difmap
_audit_creation_method SHELXL-97
_cell_angle_alpha 90.00
_cell_angle_beta 98.3920(10)
_cell_angle_gamma 90.00
_cell_formula_units_Z 4
_cell_length_a 16.8129(18)
_cell_length_b 57.479(4)
_cell_length_c 9.5157(13)
_cell_measurement_reflns_used 4293
_cell_measurement_temperature 298(2)
_cell_measurement_theta_max 23.337
_cell_measurement_theta_min 2.126
_cell_volume 9097.4(17)
_computing_cell_refinement 'Bruker SMART'
_computing_data_collection 'Bruker SMART'
_computing_data_reduction 'Bruker SAINT'
_computing_molecular_graphics 'Bruker SHELXTL'
_computing_publication_material 'Bruker SHELXTL'
_computing_structure_refinement 'SHELXL-97 (Sheldrick, 1997)'
_computing_structure_solution 'SHELXS-97 (Sheldrick, 1990)'
_diffrn_ambient_temperature 298(2)
_diffrn_measured_fraction_theta_full 0.998
_diffrn_measured_fraction_theta_max 0.998
_diffrn_measurement_device_type 'CCD area detector'
_diffrn_measurement_method 'phi and omega scans'
_diffrn_radiation_monochromator graphite
_diffrn_radiation_source 'fine-focus sealed tube'
_diffrn_radiation_type MoK\a
_diffrn_radiation_wavelength 0.71073
_diffrn_reflns_av_R_equivalents 0.0704
_diffrn_reflns_av_sigmaI/netI 0.0861
_diffrn_reflns_limit_h_max 17
_diffrn_reflns_limit_h_min -19
_diffrn_reflns_limit_k_max 68
_diffrn_reflns_limit_k_min -63
_diffrn_reflns_limit_l_max 11
_diffrn_reflns_limit_l_min -11
_diffrn_reflns_number 23754
_diffrn_reflns_theta_full 25.02
_diffrn_reflns_theta_max 25.02
_diffrn_reflns_theta_min 1.27
_exptl_absorpt_coefficient_mu 3.689
_exptl_absorpt_correction_T_max 0.3757
_exptl_absorpt_correction_T_min 0.3200
_exptl_absorpt_correction_type multi-scan
_exptl_absorpt_process_details sadabs
_exptl_crystal_colour yellow
_exptl_crystal_density_diffrn 2.005
_exptl_crystal_density_method 'not measured'
_exptl_crystal_description sheet
_exptl_crystal_F_000 5184
_exptl_crystal_size_max 0.40
_exptl_crystal_size_mid 0.38
_exptl_crystal_size_min 0.33
_refine_diff_density_max 0.984
_refine_diff_density_min -1.189
_refine_diff_density_rms 0.159
_refine_ls_abs_structure_details 'Flack H D (1983), Acta Cryst. A39, 876-881'
_refine_ls_abs_structure_Flack 0.02(9)
_refine_ls_extinction_method none
_refine_ls_goodness_of_fit_ref 1.044
_refine_ls_hydrogen_treatment constr
_refine_ls_matrix_type full
_refine_ls_number_parameters 1191
_refine_ls_number_reflns 12293
_refine_ls_number_restraints 2
_refine_ls_restrained_S_all 1.044
_refine_ls_R_factor_all 0.1302
_refine_ls_R_factor_gt 0.0615
_refine_ls_shift/su_max 0.001
_refine_ls_shift/su_mean 0.000
_refine_ls_structure_factor_coef Fsqd
_refine_ls_weighting_details 'calc w=1/[\s^2^(Fo^2^)+(0.0573P)^2^+136.2904P] where P=(Fo^2^+2Fc^2^)/3'
_refine_ls_weighting_scheme calc
_refine_ls_wR_factor_gt 0.1389
_refine_ls_wR_factor_ref 0.1780
_reflns_number_gt 6620
_reflns_number_total 12293
_reflns_threshold_expression >2sigma(I)
_cod_data_source_file C0CE00581A.TXT
_cod_data_source_block 07
_cod_depositor_comments
;
The following automatic conversions were performed:
'_symmetry_cell_setting' value 'Monoclinic' changed to 'monoclinic'
according to '/home/saulius/struct/CIF-dictionaries/cif_core.dic'
dictionary named 'cif_core.dic' version 2.4.1 from 2010-06-29.

Automatic conversion script
Id: cif_fix_enum 1555 2011-01-17 13:19:09Z saulius 
;
_cod_original_cell_volume 9097.3(17)
_cod_original_sg_symbol_H-M Cc
_cod_database_code 7205465

loop_
_symmetry_equiv_pos_as_xyz
'x, y, z'
'x, -y, z+1/2'
'x+1/2, y+1/2, z'
'x+1/2, -y+1/2, z+1/2'

loop_
_atom_site_label
_atom_site_type_symbol
_atom_site_fract_x
_atom_site_fract_y
_atom_site_fract_z
_atom_site_U_iso_or_equiv
_atom_site_adp_type
_atom_site_occupancy
_atom_site_symmetry_multiplicity
_atom_site_calc_flag
_atom_site_refinement_flags
_atom_site_disorder_assembly
_atom_site_disorder_group
Cd1 Cd -0.13147(16) 0.31179(4) -0.1567(3) 0.0475(8) Uani 1 1 d . . .
Cd2 Cd 0.14779(16) 0.43632(4) 1.3729(3) 0.0485(7) Uani 1 1 d . . .
Cd3 Cd 0.65113(16) 0.43664(4) 1.3641(3) 0.0500(8) Uani 1 1 d . . .
Cd4 Cd 0.36749(17) 0.31482(4) -0.1667(3) 0.0514(8) Uani 1 1 d . . .
I1 I -0.00510(15) 0.43642(3) 1.4184(3) 0.0626(7) Uani 1 1 d . . .
I2 I 0.75014(17) 0.41330(4) 1.5653(3) 0.0637(7) Uani 1 1 d . . .
I3 I 0.27553(18) 0.42074(5) 1.5519(3) 0.0735(7) Uani 1 1 d . . .
I4 I 0.49753(16) 0.44724(5) 1.3796(3) 0.0782(8) Uani 1 1 d . . .
I5 I -0.2416(2) 0.33233(5) -0.3516(3) 0.0945(11) Uani 1 1 d . . .
I6 I 0.2574(2) 0.33520(5) -0.3585(3) 0.0890(10) Uani 1 1 d . . .
I7 I 0.52083(18) 0.30959(6) -0.2023(4) 0.1171(14) Uani 1 1 d . . .
I8 I 0.02332(18) 0.30762(6) -0.1910(3) 0.0960(10) Uani 1 1 d . . .
N1 N -0.16(3) 0.240(11) -0.10(8) 0.08(7) Uani 0.489(10) 1 d P . 1
N2 N -0.140(5) 0.2623(15) -0.055(9) 0.08(2) Uani 0.489(10) 1 d P . 1
N3 N -0.196(12) 0.276(7) -0.14(5) 0.08(5) Uani 0.489(10) 1 d P . 1
N4 N 0.257(4) 0.2518(11) -0.045(7) 0.084(18) Uani 0.489(10) 1 d P . 1
N5 N 0.270(4) 0.2757(11) -0.053(8) 0.079(18) Uani 0.489(10) 1 d P . 1
N6 N 0.339(8) 0.278(4) -0.12(2) 0.08(4) Uani 0.489(10) 1 d P . 1
N1' N -0.241(4) 0.2480(10) -0.045(6) 0.080(16) Uani 0.511(10) 1 d P . 2
N2' N -0.234(4) 0.2720(10) -0.057(7) 0.079(17) Uani 0.511(10) 1 d P . 2
N3' N -0.167(13) 0.274(6) -0.12(4) 0.08(5) Uani 0.511(10) 1 d P . 2
N4' N 0.33(11) 0.24(3) -0.1(2) 0.08(17) Uani 0.511(10) 1 d P . 2
N5' N 0.354(5) 0.2644(15) -0.057(9) 0.08(2) Uani 0.511(10) 1 d P . 2
N6' N 0.304(8) 0.279(4) -0.14(2) 0.08(4) Uani 0.511(10) 1 d P . 2
N7 N -0.113(2) 0.3544(5) 0.223(3) 0.049(8) Uani 1 1 d . . .
N8 N -0.083(2) 0.3424(5) 0.117(4) 0.052(9) Uani 1 1 d . . .
N9 N -0.144(2) 0.3311(5) 0.046(4) 0.056(9) Uani 1 1 d . . .
N10 N 0.128(2) 0.3947(5) 0.992(4) 0.049(8) Uani 1 1 d . . .
N11 N 0.098(2) 0.4055(6) 1.095(4) 0.053(8) Uani 1 1 d . . .
N12 N 0.160(2) 0.4185(5) 1.161(3) 0.045(7) Uani 1 1 d . . .
N13 N 0.2577(16) 0.5001(4) 1.257(3) 0.053(7) Uani 1 1 d . . .
N14 N 0.2464(17) 0.4780(4) 1.266(3) 0.057(7) Uani 1 1 d . . .
N15 N 0.1818(19) 0.4743(5) 1.327(4) 0.054(8) Uani 1 1 d . . .
N16 N 0.694(2) 0.5085(5) 1.291(4) 0.044(8) Uani 1 1 d . . .
N17 N 0.6686(15) 0.4872(4) 1.261(3) 0.046(6) Uani 1 1 d . . .
N18 N 0.7133(16) 0.4723(4) 1.348(3) 0.041(7) Uani 1 1 d . . .
N19 N 0.624(2) 0.3942(5) 0.986(4) 0.050(8) Uani 1 1 d . . .
N20 N 0.601(2) 0.4066(6) 1.082(4) 0.057(9) Uani 1 1 d . . .
N21 N 0.6610(19) 0.4180(5) 1.160(4) 0.044(7) Uani 1 1 d . . .
N22 N 0.387(2) 0.3589(5) 0.205(3) 0.046(7) Uani 1 1 d . . .
N23 N 0.414(2) 0.3464(5) 0.100(4) 0.049(8) Uani 1 1 d . . .
N24 N 0.356(2) 0.3351(5) 0.035(4) 0.052(8) Uani 1 1 d . . .
C1 C -0.251(5) 0.2632(13) -0.225(8) 0.08(2) Uani 0.489(10) 1 d P . 1
C2 C -0.230(6) 0.2400(14) -0.200(10) 0.08(2) Uani 0.489(10) 1 d P . 1
C3 C -0.277(5) 0.2232(12) -0.278(8) 0.08(2) Uani 0.489(10) 1 d P . 1
H3 H -0.2648 0.2075 -0.2640 0.098 Uiso 0.489(10) 1 calc PR . 1
C4 C -0.340(5) 0.2301(12) -0.378(8) 0.08(2) Uani 0.489(10) 1 d P . 1
H4 H -0.3697 0.2186 -0.4309 0.097 Uiso 0.489(10) 1 d PR . 1
C5 C -0.362(5) 0.2528(12) -0.402(8) 0.08(2) Uani 0.489(10) 1 d P . 1
H5 H -0.4073 0.2557 -0.4694 0.100 Uiso 0.489(10) 1 d PR . 1
C6 C -0.323(4) 0.2717(12) -0.336(7) 0.08(2) Uani 0.489(10) 1 d P . 1
H6 H -0.3377 0.2872 -0.3546 0.097 Uiso 0.489(10) 1 d PR . 1
C7 C 0.369(6) 0.2562(18) -0.145(11) 0.08(3) Uani 0.489(10) 1 d P . 1
C8 C 0.32(15) 0.24(4) -0.1(3) 0.08(15) Uani 0.489(10) 1 d P . 1
C9 C 0.332(6) 0.2164(15) -0.117(10) 0.08(2) Uani 0.489(10) 1 d P . 1
H9 H 0.2979 0.2053 -0.0880 0.099 Uiso 0.489(10) 1 calc PR . 1
C10 C 0.398(15) 0.209(5) -0.18(2) 0.09(5) Uani 0.489(10) 1 d P . 1
H10 H 0.4079 0.1937 -0.1904 0.102 Uiso 0.489(10) 1 calc PR . 1
C11 C 0.450(9) 0.226(3) -0.222(18) 0.08(4) Uani 0.489(10) 1 d P . 1
H11 H 0.4945 0.2210 -0.2618 0.101 Uiso 0.489(10) 1 calc PR . 1
C12 C 0.435(5) 0.2494(12) -0.207(8) 0.08(2) Uani 0.489(10) 1 d P . 1
H12 H 0.4690 0.2604 -0.2373 0.101 Uiso 0.489(10) 1 calc PR . 1
C13 C -0.128(6) 0.2193(17) -0.055(10) 0.08(3) Uani 0.489(10) 1 d P . 1
H13A H -0.1663 0.2067 -0.0733 0.097 Uiso 0.489(10) 1 calc PR . 1
H13B H -0.1079 0.2196 0.0461 0.097 Uiso 0.489(10) 1 calc PR . 1
C14 C -0.058(6) 0.2156(17) -0.140(12) 0.08(3) Uani 0.489(10) 1 d P . 1
H14A H -0.0461 0.1991 -0.1454 0.101 Uiso 0.489(10) 1 calc PR . 1
H14B H -0.0730 0.2213 -0.2363 0.101 Uiso 0.489(10) 1 calc PR . 1
C15 C 0.018(4) 0.2284(11) -0.072(7) 0.08(2) Uani 0.489(10) 1 d P . 1
H15A H 0.0024 0.2417 -0.0206 0.099 Uiso 0.489(10) 1 calc PR . 1
H15B H 0.0489 0.2181 -0.0037 0.099 Uiso 0.489(10) 1 calc PR . 1
C16 C 0.072(4) 0.2366(11) -0.178(7) 0.09(2) Uani 0.489(10) 1 d P . 1
H16A H 0.0562 0.2290 -0.2683 0.104 Uiso 0.489(10) 1 calc PR . 1
H16B H 0.0656 0.2532 -0.1920 0.104 Uiso 0.489(10) 1 calc PR . 1
C17 C 0.161(4) 0.2314(11) -0.126(7) 0.09(2) Uani 0.489(10) 1 d P . 1
H17A H 0.1921 0.2360 -0.1995 0.103 Uiso 0.489(10) 1 calc PR . 1
H17B H 0.1671 0.2147 -0.1124 0.103 Uiso 0.489(10) 1 calc PR . 1
C18 C 0.194(5) 0.2438(12) 0.012(8) 0.08(2) Uani 0.489(10) 1 d P . 1
H18A H 0.1586 0.2560 0.0373 0.099 Uiso 0.489(10) 1 d PR . 1
H18B H 0.2083 0.2332 0.0911 0.099 Uiso 0.489(10) 1 d PR . 1
C1' C -0.134(5) 0.2530(18) -0.149(10) 0.08(2) Uani 0.511(10) 1 d P . 2
C2' C -0.18(4) 0.236(14) -0.10(9) 0.08(8) Uani 0.511(10) 1 d P . 2
C3' C -0.161(6) 0.2129(16) -0.117(10) 0.08(3) Uani 0.511(10) 1 d P . 2
H3' H -0.1920 0.2012 -0.0832 0.097 Uiso 0.511(10) 1 calc PR . 2
C4' C -0.096(7) 0.2072(16) -0.180(11) 0.08(3) Uani 0.511(10) 1 d P . 2
H4' H -0.0841 0.1915 -0.1919 0.095 Uiso 0.511(10) 1 calc PR . 2
C5' C -0.046(6) 0.2236(15) -0.228(10) 0.08(3) Uani 0.511(10) 1 d P . 2
H5' H -0.0019 0.2183 -0.2669 0.098 Uiso 0.511(10) 1 calc PR . 2
C6' C -0.058(4) 0.2472(11) -0.221(7) 0.08(2) Uani 0.511(10) 1 d P . 2
H6' H -0.0248 0.2583 -0.2551 0.097 Uiso 0.511(10) 1 calc PR . 2
C7' C 0.248(5) 0.2668(12) -0.237(8) 0.08(2) Uani 0.511(10) 1 d P . 2
C8' C 0.263(5) 0.2434(13) -0.209(10) 0.08(2) Uani 0.511(10) 1 d P . 2
C9' C 0.216(4) 0.2265(12) -0.287(8) 0.08(2) Uani 0.511(10) 1 d P . 2
H9' H 0.2263 0.2108 -0.2691 0.100 Uiso 0.511(10) 1 calc PR . 2
C10' C 0.155(5) 0.2333(11) -0.393(8) 0.08(2) Uani 0.511(10) 1 d P . 2
H10' H 0.1237 0.2221 -0.4455 0.099 Uiso 0.511(10) 1 calc PR . 2
C11' C 0.140(5) 0.2566(12) -0.421(8) 0.08(2) Uani 0.511(10) 1 d P . 2
H11' H 0.0994 0.2611 -0.4927 0.100 Uiso 0.511(10) 1 d PR . 2
C12' C 0.185(4) 0.2735(12) -0.341(8) 0.08(2) Uani 0.511(10) 1 d P . 2
H12' H 0.1737 0.2892 -0.3563 0.099 Uiso 0.511(10) 1 d PR . 2
C13' C -0.298(5) 0.2364(11) 0.014(8) 0.08(2) Uani 0.511(10) 1 d P . 2
H13C H -0.3140 0.2450 0.0926 0.098 Uiso 0.511(10) 1 d PR . 2
H13D H -0.2788 0.2212 0.0466 0.098 Uiso 0.511(10) 1 d PR . 2
C14' C 0.633(5) 0.2344(12) -0.109(8) 0.09(2) Uani 0.511(10) 1 d P . 2
H14C H 0.6397 0.2206 -0.1638 0.106 Uiso 0.511(10) 1 d PR . 2
H14D H 0.6330 0.2478 -0.1706 0.106 Uiso 0.511(10) 1 d PR . 2
C15' C 0.551(5) 0.2331(11) -0.054(8) 0.09(2) Uani 0.511(10) 1 d P . 2
H15C H 0.5526 0.2206 0.0144 0.106 Uiso 0.511(10) 1 d PR . 2
H15D H 0.5420 0.2476 -0.0063 0.106 Uiso 0.511(10) 1 d PR . 2
C16' C 0.483(8) 0.229(3) -0.175(15) 0.09(3) Uani 0.511(10) 1 d P . 2
H16C H 0.4574 0.2438 -0.2027 0.103 Uiso 0.511(10) 1 calc PR . 2
H16D H 0.5049 0.2229 -0.2562 0.103 Uiso 0.511(10) 1 calc PR . 2
C17' C 0.420(14) 0.212(4) -0.14(2) 0.09(4) Uani 0.511(10) 1 d P . 2
H17C H 0.4465 0.1988 -0.0877 0.103 Uiso 0.511(10) 1 calc PR . 2
H17D H 0.3876 0.2066 -0.2225 0.103 Uiso 0.511(10) 1 calc PR . 2
C18' C 0.364(6) 0.2231(16) -0.041(9) 0.08(2) Uani 0.511(10) 1 d P . 2
H18C H 0.3234 0.2119 -0.0237 0.101 Uiso 0.511(10) 1 calc PR . 2
H18D H 0.3950 0.2272 0.0501 0.101 Uiso 0.511(10) 1 calc PR . 2
C19 C -0.209(3) 0.3352(6) 0.111(4) 0.052(10) Uani 1 1 d . . .
C20 C -0.191(3) 0.3510(6) 0.221(4) 0.045(9) Uani 1 1 d . . .
C21 C -0.252(3) 0.3591(6) 0.293(4) 0.053(10) Uani 1 1 d . . .
H21 H -0.2409 0.3696 0.3674 0.064 Uiso 1 1 calc R . .
C22 C -0.330(3) 0.3514(6) 0.251(4) 0.060(10) Uani 1 1 d . . .
H22 H -0.3707 0.3561 0.3022 0.072 Uiso 1 1 calc R . .
C23 C -0.349(3) 0.3369(6) 0.135(4) 0.061(10) Uani 1 1 d . . .
H23 H -0.4016 0.3317 0.1085 0.073 Uiso 1 1 calc R . .
C24 C -0.289(3) 0.3304(6) 0.059(5) 0.058(10) Uani 1 1 d . . .
H24 H -0.3020 0.3227 -0.0277 0.069 Uiso 1 1 calc R . .
C25 C 0.230(3) 0.4136(6) 1.109(4) 0.050(10) Uani 1 1 d . . .
C26 C 0.208(3) 0.3982(6) 0.993(5) 0.049(10) Uani 1 1 d . . .
C27 C 0.258(3) 0.3907(7) 0.907(5) 0.056(10) Uani 1 1 d . . .
H27 H 0.2414 0.3803 0.8335 0.067 Uiso 1 1 calc R . .
C28 C 0.334(3) 0.3987(7) 0.931(4) 0.059(10) Uani 1 1 d . . .
H28 H 0.3713 0.3937 0.8749 0.071 Uiso 1 1 calc R . .
C29 C 0.357(3) 0.4156(6) 1.047(4) 0.062(10) Uani 1 1 d . . .
H29 H 0.4098 0.4208 1.0610 0.074 Uiso 1 1 calc R . .
C30 C 0.310(3) 0.4238(6) 1.129(4) 0.054(10) Uani 1 1 d . . .
H30 H 0.3258 0.4352 1.1966 0.065 Uiso 1 1 calc R . .
C31 C -0.050(3) 0.3678(6) 0.324(4) 0.051(9) Uani 1 1 d . . .
H31A H -0.0068 0.3727 0.2734 0.061 Uiso 1 1 calc R . .
H31B H -0.0743 0.3816 0.3582 0.061 Uiso 1 1 calc R . .
C32 C -0.017(2) 0.3523(6) 0.448(4) 0.045(9) Uani 1 1 d . . .
H32A H 0.0154 0.3400 0.4159 0.054 Uiso 1 1 calc R . .
H32B H -0.0610 0.3452 0.4880 0.054 Uiso 1 1 calc R . .
C33 C 0.034(2) 0.3666(6) 0.563(4) 0.044(9) Uani 1 1 d . . .
H33A H 0.0660 0.3777 0.5176 0.053 Uiso 1 1 calc R . .
H33B H 0.0714 0.3563 0.6206 0.053 Uiso 1 1 calc R . .
C34 C -0.016(2) 0.3799(6) 0.661(4) 0.049(10) Uani 1 1 d . . .
H34A H -0.0538 0.3902 0.6033 0.059 Uiso 1 1 calc R . .
H34B H -0.0473 0.3689 0.7074 0.059 Uiso 1 1 calc R . .
C35 C 0.036(3) 0.3939(6) 0.771(4) 0.052(10) Uani 1 1 d . . .
H35A H 0.0755 0.4021 0.7248 0.062 Uiso 1 1 calc R . .
H35B H 0.0027 0.4055 0.8083 0.062 Uiso 1 1 calc R . .
C36 C 0.077(3) 0.3807(6) 0.886(4) 0.050(9) Uani 1 1 d . . .
H36A H 0.1094 0.3690 0.8484 0.060 Uiso 1 1 calc R . .
H36B H 0.0370 0.3727 0.9327 0.060 Uiso 1 1 calc R . .
C37 C 0.1494(18) 0.4951(4) 1.356(3) 0.046(8) Uani 1 1 d . . .
C38 C 0.201(3) 0.5120(6) 1.310(5) 0.053(10) Uani 1 1 d . . .
C39 C 0.182(2) 0.5364(5) 1.325(4) 0.057(9) Uani 1 1 d . . .
H39 H 0.2139 0.5480 1.2947 0.068 Uiso 1 1 calc R . .
C40 C 0.118(2) 0.5416(5) 1.383(4) 0.057(10) Uani 1 1 d . . .
H40 H 0.1037 0.5571 1.3912 0.068 Uiso 1 1 calc R . .
C41 C 0.067(2) 0.5233(5) 1.438(4) 0.060(11) Uani 1 1 d . . .
H41 H 0.0237 0.5274 1.4835 0.072 Uiso 1 1 calc R . .
C42 C 0.0847(18) 0.5001(5) 1.419(3) 0.052(8) Uani 1 1 d . . .
H42 H 0.0530 0.4883 1.4482 0.062 Uiso 1 1 calc R . .
C43 C 0.7713(17) 0.4847(5) 1.430(3) 0.041(7) Uani 1 1 d . . .
C44 C 0.7559(18) 0.5077(5) 1.394(3) 0.041(7) Uani 1 1 d . . .
C45 C 0.8049(18) 0.5254(5) 1.463(3) 0.049(7) Uani 1 1 d . . .
H45 H 0.7969 0.5411 1.4438 0.059 Uiso 1 1 calc R . .
C46 C 0.8646(18) 0.5171(5) 1.561(3) 0.052(8) Uani 1 1 d . . .
H46 H 0.8993 0.5281 1.6078 0.062 Uiso 1 1 calc R . .
C47 C 0.8798(18) 0.4944(5) 1.598(3) 0.055(8) Uani 1 1 d . . .
H47 H 0.9224 0.4906 1.6682 0.066 Uiso 1 1 calc R . .
C48 C 0.8300(17) 0.4772(5) 1.530(3) 0.048(7) Uani 1 1 d . . .
H48 H 0.8372 0.4615 1.5520 0.057 Uiso 1 1 calc R . .
C49 C 0.3305(19) 0.5089(5) 1.205(4) 0.060(9) Uani 1 1 d . . .
H49A H 0.3168 0.5226 1.1472 0.072 Uiso 1 1 calc R . .
H49B H 0.3503 0.4972 1.1457 0.072 Uiso 1 1 calc R . .
C50 C 0.3951(18) 0.5149(5) 1.322(3) 0.056(8) Uani 1 1 d . . .
H50A H 0.4108 0.5012 1.3787 0.067 Uiso 1 1 calc R . .
H50B H 0.3754 0.5264 1.3839 0.067 Uiso 1 1 calc R . .
C51 C 0.4674(19) 0.5247(5) 1.264(4) 0.064(9) Uani 1 1 d . . .
H51A H 0.4531 0.5391 1.2137 0.077 Uiso 1 1 calc R . .
H51B H 0.4852 0.5137 1.1972 0.077 Uiso 1 1 calc R . .
C52 C 0.535(2) 0.5290(5) 1.386(4) 0.056(9) Uani 1 1 d . . .
H52A H 0.5536 0.5144 1.4301 0.068 Uiso 1 1 calc R . .
H52B H 0.5162 0.5389 1.4571 0.068 Uiso 1 1 calc R . .
C53 C 0.606(2) 0.5418(6) 1.314(4) 0.062(10) Uani 1 1 d . . .
H53A H 0.5823 0.5551 1.2602 0.075 Uiso 1 1 calc R . .
H53B H 0.6449 0.5479 1.3905 0.075 Uiso 1 1 calc R . .
C54 C 0.6506(19) 0.5281(5) 1.220(3) 0.055(8) Uani 1 1 d . . .
H54A H 0.6130 0.5223 1.1402 0.066 Uiso 1 1 calc R . .
H54B H 0.6885 0.5382 1.1817 0.066 Uiso 1 1 calc R . .
C55 C 0.733(2) 0.4107(6) 1.111(4) 0.045(9) Uani 1 1 d . . .
C56 C 0.711(3) 0.3957(6) 0.999(5) 0.050(10) Uani 1 1 d . . .
C57 C 0.759(2) 0.3864(6) 0.913(4) 0.048(9) Uani 1 1 d . . .
H57 H 0.7395 0.3772 0.8355 0.057 Uiso 1 1 calc R . .
C58 C 0.840(2) 0.3916(6) 0.949(4) 0.052(9) Uani 1 1 d . . .
H58 H 0.8778 0.3851 0.8993 0.062 Uiso 1 1 calc R . .
C59 C 0.862(2) 0.4068(6) 1.060(4) 0.055(10) Uani 1 1 d . . .
H59 H 0.9167 0.4094 1.0848 0.066 Uiso 1 1 calc R . .
C60 C 0.812(3) 0.4188(6) 1.140(4) 0.051(10) Uani 1 1 d . . .
H60 H 0.8291 0.4306 1.2044 0.061 Uiso 1 1 calc R . .
C61 C 0.290(2) 0.3382(6) 0.101(4) 0.047(9) Uani 1 1 d . . .
C62 C 0.312(3) 0.3535(6) 0.212(5) 0.050(10) Uani 1 1 d . . .
C63 C 0.245(3) 0.3615(7) 0.288(5) 0.056(10) Uani 1 1 d . . .
H63 H 0.2557 0.3720 0.3627 0.068 Uiso 1 1 calc R . .
C64 C 0.170(3) 0.3538(6) 0.248(4) 0.055(9) Uani 1 1 d . . .
H64 H 0.1291 0.3591 0.2959 0.066 Uiso 1 1 calc R . .
C65 C 0.152(3) 0.3380(6) 0.137(4) 0.056(10) Uani 1 1 d . . .
H65 H 0.1003 0.3323 0.1144 0.068 Uiso 1 1 calc R . .
C66 C 0.214(3) 0.3307(6) 0.060(5) 0.056(10) Uani 1 1 d . . .
H66 H 0.2015 0.3210 -0.0186 0.067 Uiso 1 1 calc R . .
C67 C 0.576(3) 0.3812(6) 0.879(5) 0.060(11) Uani 1 1 d . . .
H67A H 0.5341 0.3732 0.9213 0.072 Uiso 1 1 calc R . .
H67B H 0.6083 0.3696 0.8409 0.072 Uiso 1 1 calc R . .
C68 C 0.538(3) 0.3965(7) 0.763(5) 0.058(11) Uani 1 1 d . . .
H68A H 0.5798 0.4050 0.7253 0.070 Uiso 1 1 calc R . .
H68B H 0.5046 0.4079 0.8030 0.070 Uiso 1 1 calc R . .
C69 C 0.484(3) 0.3838(7) 0.635(5) 0.063(12) Uani 1 1 d . . .
H69A H 0.4458 0.3737 0.6730 0.076 Uiso 1 1 calc R . .
H69B H 0.4527 0.3954 0.5763 0.076 Uiso 1 1 calc R . .
C70 C 0.530(3) 0.3700(7) 0.546(4) 0.057(11) Uani 1 1 d . . .
H70A H 0.5641 0.3592 0.6057 0.069 Uiso 1 1 calc R . .
H70B H 0.5650 0.3804 0.5021 0.069 Uiso 1 1 calc R . .
C71 C 0.481(3) 0.3566(6) 0.433(4) 0.057(11) Uani 1 1 d . . .
H71A H 0.4369 0.3492 0.4712 0.068 Uiso 1 1 calc R . .
H71B H 0.5134 0.3445 0.3990 0.068 Uiso 1 1 calc R . .
C72 C 0.446(3) 0.3726(6) 0.304(4) 0.056(10) Uani 1 1 d . . .
H72A H 0.4191 0.3860 0.3377 0.067 Uiso 1 1 calc R . .
H72B H 0.4887 0.3781 0.2545 0.067 Uiso 1 1 calc R . .

loop_
_atom_site_aniso_label
_atom_site_aniso_U_11
_atom_site_aniso_U_22
_atom_site_aniso_U_33
_atom_site_aniso_U_23
_atom_site_aniso_U_13
_atom_site_aniso_U_12
Cd1 0.0532(19) 0.0426(13) 0.0449(18) -0.0094(11) 0.0005(14) 0.0009(11)
Cd2 0.0487(19) 0.0474(13) 0.0488(18) -0.0099(11) 0.0052(14) 0.0026(11)
Cd3 0.0521(19) 0.0447(13) 0.0510(19) -0.0108(12) 0.0007(15) -0.0028(11)
Cd4 0.053(2) 0.0439(13) 0.056(2) -0.0129(12) 0.0009(15) 0.0031(12)
I1 0.0540(14) 0.0476(10) 0.0878(17) 0.0042(10) 0.0156(12) -0.0070(9)
I2 0.0772(16) 0.0527(12) 0.0615(15) 0.0084(11) 0.0113(12) 0.0028(10)
I3 0.0709(16) 0.0828(16) 0.0616(16) -0.0137(12) -0.0079(12) 0.0194(12)
I4 0.0454(14) 0.0826(15) 0.105(2) -0.0331(14) 0.0043(13) -0.0010(12)
I5 0.121(3) 0.0985(19) 0.0548(16) -0.0084(14) -0.0175(15) 0.0492(17)
I6 0.106(2) 0.0958(19) 0.0582(16) -0.0117(13) -0.0134(14) 0.0453(16)
I7 0.0517(17) 0.154(3) 0.141(3) -0.071(2) 0.0005(17) 0.0044(16)
I8 0.0540(17) 0.130(2) 0.103(2) -0.0355(17) 0.0086(15) -0.0083(14)
N1 0.1(2) 0.1(2) 0.09(8) 0.00(12) 0.02(15) 0.00(11)
N2 0.09(6) 0.06(5) 0.08(6) 0.00(4) 0.02(4) -0.01(4)
N3 0.09(14) 0.06(7) 0.08(9) 0.00(6) 0.01(14) -0.01(12)
N4 0.09(5) 0.07(4) 0.09(5) -0.01(4) 0.01(4) 0.00(4)
N5 0.08(5) 0.07(4) 0.08(5) -0.01(3) 0.01(4) -0.01(3)
N6 0.09(9) 0.07(6) 0.08(10) -0.01(6) 0.01(8) 0.00(9)
N1' 0.09(5) 0.07(4) 0.09(5) -0.01(3) 0.02(4) -0.01(3)
N2' 0.09(5) 0.06(4) 0.08(5) -0.01(3) 0.02(4) -0.01(3)
N3' 0.09(13) 0.06(8) 0.09(11) -0.01(7) 0.02(14) -0.01(12)
N4' 0.1(4) 0.1(3) 0.09(13) -0.01(19) 0.0(2) 0.0(2)
N5' 0.09(6) 0.07(5) 0.09(6) -0.01(4) 0.01(5) -0.01(5)
N6' 0.09(10) 0.07(5) 0.08(8) -0.01(5) 0.01(8) -0.01(8)
N7 0.06(2) 0.048(16) 0.032(18) -0.006(13) -0.002(16) 0.001(15)
N8 0.06(2) 0.048(16) 0.046(19) -0.015(14) 0.007(17) 0.000(15)
N9 0.07(3) 0.051(17) 0.05(2) -0.008(14) 0.004(19) -0.006(15)
N10 0.05(2) 0.053(16) 0.039(18) -0.006(13) -0.008(15) 0.001(13)
N11 0.05(2) 0.062(18) 0.045(19) -0.007(14) -0.001(16) -0.005(14)
N12 0.043(19) 0.051(15) 0.040(18) -0.018(12) 0.004(14) 0.000(13)
N13 0.053(18) 0.045(15) 0.065(19) 0.002(13) 0.018(15) -0.004(12)
N14 0.055(19) 0.053(16) 0.07(2) -0.005(13) 0.017(15) 0.003(13)
N15 0.05(2) 0.042(14) 0.07(2) 0.004(14) 0.014(17) -0.001(13)
N16 0.042(18) 0.042(16) 0.052(19) 0.004(13) 0.020(16) -0.008(13)
N17 0.046(16) 0.043(15) 0.051(17) 0.001(12) 0.005(13) -0.008(12)
N18 0.034(17) 0.040(13) 0.047(17) -0.006(12) 0.003(14) -0.010(12)
N19 0.042(19) 0.061(17) 0.045(19) -0.008(14) -0.004(15) 0.000(14)
N20 0.05(2) 0.062(18) 0.05(2) -0.009(15) -0.005(16) -0.001(15)
N21 0.035(18) 0.052(15) 0.044(18) -0.009(12) -0.001(14) -0.005(12)
N22 0.044(19) 0.052(15) 0.040(18) -0.011(12) 0.002(14) -0.001(12)
N23 0.044(19) 0.056(16) 0.044(17) -0.017(13) -0.002(14) 0.002(13)
N24 0.05(2) 0.052(15) 0.05(2) -0.012(13) 0.003(16) -0.005(14)
C1 0.09(6) 0.06(5) 0.08(6) -0.01(4) 0.02(5) -0.01(4)
C2 0.09(6) 0.06(5) 0.09(6) -0.01(5) 0.02(5) 0.00(4)
C3 0.09(6) 0.07(4) 0.09(5) -0.01(4) 0.02(5) -0.01(4)
C4 0.09(6) 0.07(5) 0.09(5) -0.01(4) 0.02(4) -0.01(4)
C5 0.09(6) 0.07(5) 0.09(6) -0.01(4) 0.01(5) -0.01(4)
C6 0.09(6) 0.07(4) 0.09(5) 0.00(4) 0.02(5) 0.00(4)
C7 0.09(7) 0.07(6) 0.09(7) -0.01(5) 0.01(6) 0.00(5)
C8 0.1(4) 0.1(4) 0.09(17) 0.0(2) 0.0(2) 0.0(3)
C9 0.09(7) 0.07(6) 0.09(7) -0.01(4) 0.01(6) 0.00(5)
C10 0.09(12) 0.07(7) 0.09(11) -0.02(7) 0.00(8) 0.00(7)
C11 0.09(11) 0.07(7) 0.09(11) -0.02(7) 0.01(7) 0.00(7)
C12 0.09(6) 0.07(5) 0.09(6) -0.02(4) 0.01(5) 0.00(4)
C13 0.09(8) 0.07(6) 0.09(7) -0.01(5) 0.02(6) -0.01(5)
C14 0.10(8) 0.07(7) 0.09(7) -0.01(5) 0.01(6) 0.00(5)
C15 0.09(6) 0.07(4) 0.09(5) 0.00(4) 0.02(4) 0.00(4)
C16 0.09(6) 0.07(4) 0.09(5) -0.01(4) 0.01(4) -0.01(4)
C17 0.09(6) 0.07(4) 0.09(5) -0.01(4) 0.01(4) -0.01(4)
C18 0.09(6) 0.07(5) 0.09(6) -0.01(4) 0.01(5) 0.00(4)
C1' 0.09(6) 0.07(6) 0.09(7) -0.01(5) 0.02(5) -0.01(5)
C2' 0.1(3) 0.07(18) 0.09(12) 0.00(12) 0.02(18) -0.01(14)
C3' 0.09(8) 0.07(6) 0.09(7) -0.01(4) 0.02(6) -0.01(5)
C4' 0.09(8) 0.06(5) 0.09(7) -0.01(4) 0.02(6) -0.01(4)
C5' 0.09(7) 0.07(5) 0.09(7) -0.01(4) 0.02(6) -0.01(4)
C6' 0.09(5) 0.07(4) 0.09(5) -0.01(4) 0.02(4) -0.01(3)
C7' 0.09(6) 0.07(5) 0.09(5) -0.01(4) 0.01(4) 0.00(4)
C8' 0.09(6) 0.07(5) 0.09(6) -0.01(4) 0.01(5) -0.01(4)
C9' 0.09(6) 0.07(4) 0.09(5) -0.01(4) 0.01(4) -0.01(4)
C10' 0.09(5) 0.07(4) 0.09(5) -0.02(4) 0.01(4) -0.01(4)
C11' 0.09(6) 0.07(5) 0.09(5) -0.01(4) 0.01(4) -0.01(4)
C12' 0.09(6) 0.07(4) 0.09(5) -0.01(4) 0.01(4) -0.01(4)
C13' 0.09(6) 0.07(4) 0.09(5) 0.00(4) 0.02(5) -0.01(4)
C14' 0.09(6) 0.08(5) 0.09(6) -0.02(4) 0.01(5) 0.00(4)
C15' 0.09(6) 0.08(4) 0.09(5) -0.01(4) 0.01(4) 0.00(4)
C16' 0.09(10) 0.07(6) 0.09(9) -0.02(6) 0.01(6) 0.00(6)
C17' 0.09(12) 0.07(7) 0.09(13) -0.01(7) 0.01(8) 0.00(6)
C18' 0.09(7) 0.07(6) 0.09(6) -0.01(5) 0.01(5) 0.00(5)
C19 0.06(3) 0.055(19) 0.036(19) -0.004(15) 0.005(18) -0.001(17)
C20 0.06(3) 0.042(17) 0.03(2) -0.002(14) 0.004(18) -0.002(16)
C21 0.07(3) 0.056(19) 0.04(2) -0.007(15) 0.005(17) 0.002(17)
C22 0.07(3) 0.07(2) 0.05(2) -0.003(16) 0.012(18) 0.005(17)
C23 0.07(2) 0.057(19) 0.05(2) 0.000(15) -0.001(18) -0.011(16)
C24 0.07(3) 0.06(2) 0.05(2) -0.005(15) -0.001(19) -0.006(17)
C25 0.05(2) 0.06(2) 0.04(2) -0.006(16) 0.004(18) 0.003(16)
C26 0.05(3) 0.05(2) 0.04(2) -0.005(17) -0.002(19) 0.004(17)
C27 0.06(2) 0.06(2) 0.05(2) -0.009(16) -0.001(17) 0.006(16)
C28 0.06(2) 0.07(2) 0.05(2) -0.002(16) 0.008(18) 0.009(17)
C29 0.06(2) 0.07(2) 0.06(2) -0.004(17) 0.000(18) 0.005(17)
C30 0.05(2) 0.06(2) 0.04(2) -0.006(16) 0.006(17) 0.000(16)
C31 0.06(2) 0.044(18) 0.04(2) -0.011(16) -0.001(18) -0.006(16)
C32 0.06(2) 0.036(16) 0.04(2) -0.004(14) -0.002(18) -0.004(15)
C33 0.04(2) 0.041(17) 0.04(2) -0.008(14) -0.007(17) -0.004(14)
C34 0.05(2) 0.049(19) 0.04(2) -0.006(16) -0.004(18) -0.008(16)
C35 0.06(3) 0.05(2) 0.04(2) -0.012(17) -0.007(19) -0.002(17)
C36 0.05(2) 0.053(18) 0.04(2) -0.008(15) -0.007(17) -0.007(15)
C37 0.05(2) 0.031(14) 0.06(2) -0.001(14) 0.018(17) -0.005(13)
C38 0.05(3) 0.043(19) 0.06(3) 0.005(17) 0.02(2) -0.003(16)
C39 0.06(2) 0.043(17) 0.07(2) -0.005(16) 0.014(19) -0.009(15)
C40 0.05(2) 0.036(16) 0.08(3) -0.010(17) 0.01(2) -0.002(15)
C41 0.06(3) 0.044(18) 0.08(3) -0.003(17) 0.02(2) -0.004(16)
C42 0.05(2) 0.039(16) 0.07(2) -0.010(15) 0.020(16) -0.003(13)
C43 0.036(17) 0.040(16) 0.047(19) -0.011(13) 0.008(14) -0.012(13)
C44 0.037(18) 0.042(17) 0.048(18) -0.005(13) 0.018(15) -0.005(12)
C45 0.042(17) 0.046(16) 0.060(19) -0.009(14) 0.011(15) -0.011(13)
C46 0.046(19) 0.050(17) 0.060(19) -0.019(14) 0.010(15) -0.016(14)
C47 0.041(18) 0.06(2) 0.06(2) -0.013(16) -0.004(15) -0.007(14)
C48 0.042(18) 0.046(16) 0.055(19) -0.015(14) 0.006(15) -0.005(13)
C49 0.06(2) 0.058(19) 0.07(2) 0.005(16) 0.022(19) -0.003(15)
C50 0.05(2) 0.053(17) 0.07(2) 0.012(15) 0.020(17) -0.002(14)
C51 0.06(2) 0.062(19) 0.08(2) 0.011(15) 0.019(17) -0.011(14)
C52 0.05(2) 0.049(17) 0.07(3) 0.016(16) 0.011(18) -0.005(14)
C53 0.06(2) 0.053(18) 0.08(3) 0.008(17) 0.01(2) -0.008(15)
C54 0.05(2) 0.049(17) 0.07(2) 0.004(15) 0.011(16) -0.009(14)
C55 0.04(2) 0.051(18) 0.04(2) -0.003(15) -0.003(15) -0.001(14)
C56 0.04(2) 0.06(2) 0.05(2) -0.004(17) -0.003(18) 0.001(17)
C57 0.045(19) 0.052(19) 0.04(2) -0.004(14) -0.001(15) -0.008(14)
C58 0.05(2) 0.06(2) 0.044(19) 0.002(16) 0.007(15) -0.006(16)
C59 0.05(2) 0.057(19) 0.06(2) 0.006(17) -0.004(17) -0.008(15)
C60 0.05(2) 0.06(2) 0.05(2) -0.001(16) -0.005(17) -0.003(16)
C61 0.05(2) 0.050(19) 0.04(2) -0.008(15) 0.001(18) 0.001(15)
C62 0.05(3) 0.06(2) 0.04(2) -0.010(17) -0.003(19) 0.001(17)
C63 0.05(2) 0.07(2) 0.05(2) -0.015(16) 0.002(18) 0.007(17)
C64 0.05(2) 0.07(2) 0.04(2) -0.011(15) 0.013(17) 0.001(15)
C65 0.05(2) 0.063(19) 0.06(2) -0.007(15) 0.002(17) 0.005(14)
C66 0.06(2) 0.06(2) 0.05(2) -0.007(16) 0.009(18) -0.004(16)
C67 0.05(2) 0.07(2) 0.06(3) -0.012(18) -0.004(19) -0.003(17)
C68 0.06(3) 0.07(2) 0.05(3) -0.006(18) 0.00(2) -0.004(18)
C69 0.05(3) 0.08(2) 0.06(2) -0.017(19) -0.01(2) 0.004(19)
C70 0.05(3) 0.07(2) 0.05(2) -0.014(18) 0.006(19) -0.007(18)
C71 0.06(3) 0.07(2) 0.05(3) -0.014(19) 0.00(2) -0.006(19)
C72 0.05(2) 0.06(2) 0.05(2) -0.016(16) 0.000(17) -0.007(16)

loop_
_atom_type_symbol
_atom_type_description
_atom_type_scat_dispersion_real
_atom_type_scat_dispersion_imag
_atom_type_scat_source
C C 0.0033 0.0016 'International Tables Vol C Tables 4.2.6.8 and 6.1.1.4'
H H 0.0000 0.0000 'International Tables Vol C Tables 4.2.6.8 and 6.1.1.4'
I I -0.4742 1.8119 'International Tables Vol C Tables 4.2.6.8 and 6.1.1.4'
N N 0.0061 0.0033 'International Tables Vol C Tables 4.2.6.8 and 6.1.1.4'
Cd Cd -0.8075 1.2024 'International Tables Vol C Tables 4.2.6.8 and 6.1.1.4'

loop_
_geom_angle_atom_site_label_1
_geom_angle_atom_site_label_2
_geom_angle_atom_site_label_3
_geom_angle
_geom_angle_site_symmetry_1
_geom_angle_site_symmetry_3
_geom_angle_publ_flag
N3' Cd1 N9 106(10) . . ?
N3' Cd1 N3 12(9) . . ?
N9 Cd1 N3 105(10) . . ?
N3' Cd1 I8 102(6) . . ?
N9 Cd1 I8 111.1(10) . . ?
N3 Cd1 I8 114(6) . . ?
N3' Cd1 I5 110(7) . . ?
N9 Cd1 I5 103.4(9) . . ?
N3 Cd1 I5 99(8) . . ?
I8 Cd1 I5 122.51(17) . . ?
N12 Cd2 N15 101.5(12) . . ?
N12 Cd2 I1 110.6(9) . . ?
N15 Cd2 I1 107.4(8) . . ?
N12 Cd2 I3 104.2(8) . . ?
N15 Cd2 I3 103.7(8) . . ?
I1 Cd2 I3 126.61(16) . . ?
N21 Cd3 N18 105.8(11) . . ?
N21 Cd3 I4 110.5(8) . . ?
N18 Cd3 I4 104.5(7) . . ?
N21 Cd3 I2 105.1(8) . . ?
N18 Cd3 I2 104.4(7) . . ?
I4 Cd3 I2 124.98(17) . . ?
N6 Cd4 N24 105(5) . . ?
N6 Cd4 N6' 15(4) . . ?
N24 Cd4 N6' 106(5) . . ?
N6 Cd4 I7 99(4) . . ?
N24 Cd4 I7 111.6(9) . . ?
N6' Cd4 I7 112(4) . . ?
N6 Cd4 I6 114(3) . . ?
N24 Cd4 I6 102.4(9) . . ?
N6' Cd4 I6 100(4) . . ?
I7 Cd4 I6 123.28(18) . . ?
C13 N1 N2 130(10) . . ?
C13 N1 C2 119(10) . . ?
N2 N1 C2 111(10) . . ?
N1 N2 N3 104(10) . . ?
C1 N3 N2 111(10) . . ?
C1 N3 Cd1 135(10) . . ?
N2 N3 Cd1 106(10) . . ?
C18 N4 C8 130(10) . . ?
C18 N4 N5 120(7) . . ?
C8 N4 N5 110(10) . . ?
N6 N5 N4 105(10) . . ?
N5 N6 C7 111(10) . . ?
N5 N6 Cd4 113(10) . . ?
C7 N6 Cd4 135(10) . . ?
C13' N1' C2' 120(10) . . ?
C13' N1' N2' 127(7) . . ?
C2' N1' N2' 113(10) . . ?
N3' N2' N1' 103(10) . . ?
N2' N3' C1' 111(10) . . ?
N2' N3' Cd1 114(10) . . ?
C1' N3' Cd1 134(10) . . ?
C18' N4' N5' 121(10) . . ?
C18' N4' C8' 128(10) . . ?
N5' N4' C8' 111(10) . . ?
N6' N5' N4' 104(10) . . ?
N5' N6' C7' 111(10) . . ?
N5' N6' Cd4 110(8) . . ?
C7' N6' Cd4 132(10) . . ?
C20 N7 N8 113(3) . . ?
C20 N7 C31 132(3) . . ?
N8 N7 C31 115(3) . . ?
N9 N8 N7 107(3) . . ?
N8 N9 C19 107(3) . . ?
N8 N9 Cd1 122(3) . . ?
C19 N9 Cd1 131(3) . . ?
N11 N10 C26 115(3) . . ?
N11 N10 C36 120(4) . . ?
C26 N10 C36 124(4) . . ?
N10 N11 N12 104(3) . . ?
N11 N12 C25 111(3) . . ?
N11 N12 Cd2 120(2) . . ?
C25 N12 Cd2 126(3) . . ?
N14 N13 C38 111(3) . . ?
N14 N13 C49 120(3) . . ?
C38 N13 C49 129(3) . . ?
N13 N14 N15 109(2) . . ?
N14 N15 C37 109(2) . . ?
N14 N15 Cd2 119(2) . . ?
C37 N15 Cd2 132(2) . . ?
N17 N16 C44 109(3) . . ?
N17 N16 C54 120(3) . . ?
C44 N16 C54 131(3) . . ?
N16 N17 N18 109(3) . . ?
N17 N18 C43 108(2) . . ?
N17 N18 Cd3 112.8(19) . . ?
C43 N18 Cd3 136(2) . . ?
N20 N19 C67 127(4) . . ?
N20 N19 C56 109(3) . . ?
C67 N19 C56 124(4) . . ?
N19 N20 N21 112(4) . . ?
N20 N21 C55 107(3) . . ?
N20 N21 Cd3 124(2) . . ?
C55 N21 Cd3 127(2) . . ?
C62 N22 N23 110(3) . . ?
C62 N22 C72 130(3) . . ?
N23 N22 C72 119(3) . . ?
N24 N23 N22 108(3) . . ?
N23 N24 C61 110(3) . . ?
N23 N24 Cd4 121(3) . . ?
C61 N24 Cd4 129(3) . . ?
N3 C1 C2 107(10) . . ?
N3 C1 C6 128(10) . . ?
C2 C1 C6 124(8) . . ?
C3 C2 C1 118(9) . . ?
C3 C2 N1 135(10) . . ?
C1 C2 N1 106(10) . . ?
C4 C3 C2 119(8) . . ?
C4 C3 H3 120.4 . . ?
C2 C3 H3 120.4 . . ?
C5 C4 C3 124(7) . . ?
C5 C4 C18 43(4) . 4_454 ?
C3 C4 C18 109(6) . 4_454 ?
C5 C4 H4 118.2 . . ?
C3 C4 H4 118.1 . . ?
C18 C4 H4 115.1 4_454 . ?
C18 C5 C4 93(6) 4_454 . ?
C18 C5 C6 80(6) 4_454 . ?
C4 C5 C6 125(8) . . ?
C18 C5 H5 97.4 4_454 . ?
C4 C5 H5 117.4 . . ?
C6 C5 H5 117.4 . . ?
C5 C6 C1 109(6) . . ?
C5 C6 C18 49(4) . 4_454 ?
C1 C6 C18 101(5) . 4_454 ?
C5 C6 H6 125.3 . . ?
C1 C6 H6 125.3 . . ?
C18 C6 H6 113.6 4_454 . ?
C12 C7 N6 133(10) . . ?
C12 C7 C8 121(10) . . ?
N6 C7 C8 106(10) . . ?
C9 C8 N4 133(10) . . ?
C9 C8 C7 119(10) . . ?
N4 C8 C7 107(10) . . ?
C8 C9 C10 120(10) . . ?
C8 C9 H9 119.9 . . ?
C10 C9 H9 120.0 . . ?
C11 C10 C9 121(10) . . ?
C11 C10 H10 119.7 . . ?
C9 C10 H10 119.7 . . ?
C10 C11 C12 120(10) . . ?
C10 C11 H11 120.0 . . ?
C12 C11 H11 120.0 . . ?
C7 C12 C11 119(10) . . ?
C7 C12 H12 120.4 . . ?
C11 C12 H12 120.4 . . ?
N1 C13 C14 107(10) . . ?
N1 C13 H13A 110.4 . . ?
C14 C13 H13A 110.4 . . ?
N1 C13 H13B 110.4 . . ?
C14 C13 H13B 110.4 . . ?
H13A C13 H13B 108.6 . . ?
C15 C14 C13 111(8) . . ?
C15 C14 H14A 109.3 . . ?
C13 C14 H14A 109.3 . . ?
C15 C14 H14B 109.3 . . ?
C13 C14 H14B 109.3 . . ?
H14A C14 H14B 108.0 . . ?
C16 C15 C14 114(7) . . ?
C16 C15 H15A 108.7 . . ?
C14 C15 H15A 108.7 . . ?
C16 C15 H15B 108.7 . . ?
C14 C15 H15B 108.7 . . ?
H15A C15 H15B 107.6 . . ?
C17 C16 C15 112(6) . . ?
C17 C16 H16A 109.2 . . ?
C15 C16 H16A 109.2 . . ?
C17 C16 H16B 109.2 . . ?
C15 C16 H16B 109.2 . . ?
H16A C16 H16B 107.9 . . ?
C16 C17 C18 113(6) . . ?
C16 C17 H17A 108.9 . . ?
C18 C17 H17A 108.9 . . ?
C16 C17 H17B 108.9 . . ?
C18 C17 H17B 108.9 . . ?
H17A C17 H17B 107.7 . . ?
C5 C18 N4 149(7) 4 . ?
C5 C18 C17 113(7) 4 . ?
N4 C18 C17 91(6) . . ?
C5 C18 C6 50(4) 4 4 ?
N4 C18 C6 137(7) . 4 ?
C17 C18 C6 113(6) . 4 ?
C5 C18 C4 44(4) 4 4 ?
N4 C18 C4 105(5) . 4 ?
C17 C18 C4 136(6) . 4 ?
C6 C18 C4 82(5) 4 4 ?
C5 C18 H18A 40.6 4 . ?
N4 C18 H18A 113.4 . . ?
C17 C18 H18A 113.4 . . ?
C6 C18 H18A 89.2 4 . ?
C4 C18 H18A 22.9 4 . ?
C5 C18 H18B 75.0 4 . ?
N4 C18 H18B 113.4 . . ?
C17 C18 H18B 113.4 . . ?
C6 C18 H18B 25.5 4 . ?
C4 C18 H18B 97.0 4 . ?
H18A C18 H18B 110.7 . . ?
C2' C1' N3' 107(10) . . ?
C2' C1' C6' 123(10) . . ?
N3' C1' C6' 130(10) . . ?
N1' C2' C1' 105(10) . . ?
N1' C2' C3' 137(10) . . ?
C1' C2' C3' 118(10) . . ?
C4' C3' C2' 120(10) . . ?
C4' C3' H3' 119.8 . . ?
C2' C3' H3' 119.8 . . ?
C5' C4' C3' 123(9) . . ?
C5' C4' H4' 118.6 . . ?
C3' C4' H4' 118.6 . . ?
C6' C5' C4' 125(9) . . ?
C6' C5' H5' 117.7 . . ?
C4' C5' H5' 117.7 . . ?
C5' C6' C1' 111(7) . . ?
C5' C6' H6' 124.6 . . ?
C1' C6' H6' 124.6 . . ?
C8' C7' C12' 120(8) . . ?
C8' C7' N6' 107(10) . . ?
C12' C7' N6' 133(10) . . ?
C7' C8' N4' 107(10) . . ?
C7' C8' C9' 120(9) . . ?
N4' C8' C9' 133(10) . . ?
C10' C9' C8' 120(7) . . ?
C10' C9' H9' 120.2 . . ?
C8' C9' H9' 120.2 . . ?
C11' C10' C9' 120(6) . . ?
C11' C10' H10' 119.9 . . ?
C9' C10' H10' 119.8 . . ?
C13' C11' C10' 104(6) 4_554 . ?
C13' C11' C12' 70(5) 4_554 . ?
C10' C11' C12' 120(7) . . ?
C13' C11' C14' 54(4) 4_554 4_454 ?
C10' C11' C14' 116(6) . 4_454 ?
C12' C11' C14' 107(6) . 4_454 ?
C13' C11' C15' 100(6) 4_554 4_454 ?
C10' C11' C15' 122(6) . 4_454 ?
C12' C11' C15' 118(6) . 4_454 ?
C14' C11' C15' 48(3) 4_454 4_454 ?
C13' C11' H11' 96.3 4_554 . ?
C10' C11' H11' 119.9 . . ?
C12' C11' H11' 119.9 . . ?
C14' C11' H11' 43.1 4_454 . ?
C15' C11' H11' 5.6 4_454 . ?
C7' C12' C11' 120(7) . . ?
C7' C12' C13' 108(6) . 4_554 ?
C11' C12' C13' 54(4) . 4_554 ?
C7' C12' H12' 120.2 . . ?
C11' C12' H12' 120.2 . . ?
C13' C12' H12' 105.7 4_554 . ?
N1' C13' C11' 133(7) . 4_455 ?
N1' C13' C14' 103(6) . 1_455 ?
C11' C13' C14' 80(6) 4_455 1_455 ?
N1' C13' C12' 141(7) . 4_455 ?
C11' C13' C12' 56(5) 4_455 4_455 ?
C14' C13' C12' 116(6) 1_455 4_455 ?
N1' C13' H13C 111.2 . . ?
C11' C13' H13C 34.0 4_455 . ?
C14' C13' H13C 111.1 1_455 . ?
C12' C13' H13C 52.6 4_455 . ?
N1' C13' H13D 111.1 . . ?
C11' C13' H13D 111.0 4_455 . ?
C14' C13' H13D 111.1 1_455 . ?
C12' C13' H13D 58.5 4_455 . ?
H13C C13' H13D 109.1 . . ?
C13' C14' C15' 111(6) 1_655 . ?
C13' C14' C11' 46(4) 1_655 4 ?
C15' C14' C11' 68(5) . 4 ?
C13' C14' H14C 109.3 1_655 . ?
C15' C14' H14C 109.3 . . ?
C11' C14' H14C 139.0 4 . ?
C13' C14' H14D 109.3 1_655 . ?
C15' C14' H14D 109.4 . . ?
C11' C14' H14D 111.3 4 . ?
H14C C14' H14D 108.0 . . ?
C16' C15' C14' 111(8) . . ?
C16' C15' C11' 170(8) . 4 ?
C14' C15' C11' 64(4) . 4 ?
C16' C15' H15C 109.4 . . ?
C14' C15' H15C 109.4 . . ?
C11' C15' H15C 80.9 4 . ?
C16' C15' H15D 109.3 . . ?
C14' C15' H15D 109.3 . . ?
C11' C15' H15D 65.7 4 . ?
H15C C15' H15D 108.0 . . ?
C17' C16' C15' 113(10) . . ?
C17' C16' H16C 108.9 . . ?
C15' C16' H16C 108.9 . . ?
C17' C16' H16D 108.9 . . ?
C15' C16' H16D 108.9 . . ?
H16C C16' H16D 107.8 . . ?
C16' C17' C18' 113(10) . . ?
C16' C17' H17C 109.0 . . ?
C18' C17' H17C 109.0 . . ?
C16' C17' H17D 109.0 . . ?
C18' C17' H17D 109.0 . . ?
H17C C17' H17D 107.8 . . ?
N4' C18' C17' 111(10) . . ?
N4' C18' H18C 109.5 . . ?
C17' C18' H18C 109.5 . . ?
N4' C18' H18D 109.5 . . ?
C17' C18' H18D 109.5 . . ?
H18C C18' H18D 108.1 . . ?
N9 C19 C24 128(4) . . ?
N9 C19 C20 111(4) . . ?
C24 C19 C20 119(4) . . ?
N7 C20 C21 138(4) . . ?
N7 C20 C19 102(3) . . ?
C21 C20 C19 120(4) . . ?
C22 C21 C20 119(4) . . ?
C22 C21 H21 120.3 . . ?
C20 C21 H21 120.3 . . ?
C23 C22 C21 121(4) . . ?
C23 C22 H22 119.4 . . ?
C21 C22 H22 119.4 . . ?
C24 C23 C22 119(4) . . ?
C24 C23 H23 120.5 . . ?
C22 C23 H23 120.5 . . ?
C23 C24 C19 120(4) . . ?
C23 C24 H24 119.9 . . ?
C19 C24 H24 119.9 . . ?
N12 C25 C26 105(4) . . ?
N12 C25 C30 134(4) . . ?
C26 C25 C30 119(4) . . ?
C27 C26 N10 132(4) . . ?
C27 C26 C25 124(4) . . ?
N10 C26 C25 104(3) . . ?
C26 C27 C28 117(4) . . ?
C26 C27 H27 121.5 . . ?
C28 C27 H27 121.5 . . ?
C27 C28 C29 120(4) . . ?
C27 C28 H28 120.2 . . ?
C29 C28 H28 120.2 . . ?
C30 C29 C28 125(4) . . ?
C30 C29 H29 117.3 . . ?
C28 C29 H29 117.3 . . ?
C29 C30 C25 114(4) . . ?
C29 C30 H30 122.8 . . ?
C25 C30 H30 122.8 . . ?
C32 C31 N7 110(3) . . ?
C32 C31 H31A 109.7 . . ?
N7 C31 H31A 109.7 . . ?
C32 C31 H31B 109.7 . . ?
N7 C31 H31B 109.7 . . ?
H31A C31 H31B 108.2 . . ?
C31 C32 C33 110(3) . . ?
C31 C32 H32A 109.6 . . ?
C33 C32 H32A 109.6 . . ?
C31 C32 H32B 109.6 . . ?
C33 C32 H32B 109.6 . . ?
H32A C32 H32B 108.1 . . ?
C32 C33 C34 113(2) . . ?
C32 C33 H33A 109.0 . . ?
C34 C33 H33A 109.0 . . ?
C32 C33 H33B 109.0 . . ?
C34 C33 H33B 109.0 . . ?
H33A C33 H33B 107.8 . . ?
C35 C34 C33 112(3) . . ?
C35 C34 H34A 109.3 . . ?
C33 C34 H34A 109.3 . . ?
C35 C34 H34B 109.3 . . ?
C33 C34 H34B 109.3 . . ?
H34A C34 H34B 108.0 . . ?
C36 C35 C34 115(3) . . ?
C36 C35 H35A 108.6 . . ?
C34 C35 H35A 108.6 . . ?
C36 C35 H35B 108.6 . . ?
C34 C35 H35B 108.6 . . ?
H35A C35 H35B 107.6 . . ?
C35 C36 N10 114(3) . . ?
C35 C36 H36A 108.8 . . ?
N10 C36 H36A 108.8 . . ?
C35 C36 H36B 108.8 . . ?
N10 C36 H36B 108.8 . . ?
H36A C36 H36B 107.7 . . ?
C42 C37 N15 131(3) . . ?
C42 C37 C38 124(3) . . ?
N15 C37 C38 105(3) . . ?
N13 C38 C37 106(3) . . ?
N13 C38 C39 135(3) . . ?
C37 C38 C39 119(3) . . ?
C40 C39 C38 118(3) . . ?
C40 C39 H39 121.1 . . ?
C38 C39 H39 121.1 . . ?
C39 C40 C41 122(3) . . ?
C39 C40 H40 119.0 . . ?
C41 C40 H40 119.0 . . ?
C42 C41 C40 119(3) . . ?
C42 C41 H41 120.4 . . ?
C40 C41 H41 120.4 . . ?
C37 C42 C41 118(3) . . ?
C37 C42 H42 121.0 . . ?
C41 C42 H42 121.0 . . ?
C48 C43 N18 129(3) . . ?
C48 C43 C44 125(3) . . ?
N18 C43 C44 106(3) . . ?
N16 C44 C43 108(3) . . ?
N16 C44 C45 132(3) . . ?
C43 C44 C45 120(3) . . ?
C46 C45 C44 113(3) . . ?
C46 C45 H45 123.4 . . ?
C44 C45 H45 123.4 . . ?
C45 C46 C47 127(3) . . ?
C45 C46 H46 116.3 . . ?
C47 C46 H46 116.3 . . ?
C46 C47 C48 119(3) . . ?
C46 C47 H47 120.7 . . ?
C48 C47 H47 120.7 . . ?
C43 C48 C47 116(3) . . ?
C43 C48 H48 122.2 . . ?
C47 C48 H48 122.2 . . ?
N13 C49 C50 113(3) . . ?
N13 C49 H49A 109.1 . . ?
C50 C49 H49A 109.1 . . ?
N13 C49 H49B 109.1 . . ?
C50 C49 H49B 109.1 . . ?
H49A C49 H49B 107.8 . . ?
C49 C50 C51 110(3) . . ?
C49 C50 H50A 109.6 . . ?
C51 C50 H50A 109.6 . . ?
C49 C50 H50B 109.6 . . ?
C51 C50 H50B 109.6 . . ?
H50A C50 H50B 108.1 . . ?
C50 C51 C52 109(3) . . ?
C50 C51 H51A 109.9 . . ?
C52 C51 H51A 109.9 . . ?
C50 C51 H51B 109.9 . . ?
C52 C51 H51B 109.9 . . ?
H51A C51 H51B 108.3 . . ?
C51 C52 C53 105(3) . . ?
C51 C52 H52A 110.7 . . ?
C53 C52 H52A 110.7 . . ?
C51 C52 H52B 110.7 . . ?
C53 C52 H52B 110.7 . . ?
H52A C52 H52B 108.8 . . ?
C54 C53 C52 119(3) . . ?
C54 C53 H53A 107.7 . . ?
C52 C53 H53A 107.7 . . ?
C54 C53 H53B 107.7 . . ?
C52 C53 H53B 107.7 . . ?
H53A C53 H53B 107.1 . . ?
N16 C54 C53 113(3) . . ?
N16 C54 H54A 109.0 . . ?
C53 C54 H54A 109.0 . . ?
N16 C54 H54B 109.0 . . ?
C53 C54 H54B 109.0 . . ?
H54A C54 H54B 107.8 . . ?
C56 C55 C60 120(4) . . ?
C56 C55 N21 107(3) . . ?
C60 C55 N21 132(3) . . ?
C57 C56 C55 127(4) . . ?
C57 C56 N19 128(4) . . ?
C55 C56 N19 105(3) . . ?
C56 C57 C58 115(4) . . ?
C56 C57 H57 122.4 . . ?
C58 C57 H57 122.4 . . ?
C57 C58 C59 118(4) . . ?
C57 C58 H58 121.0 . . ?
C59 C58 H58 121.0 . . ?
C58 C59 C60 128(4) . . ?
C58 C59 H59 116.0 . . ?
C60 C59 H59 116.0 . . ?
C59 C60 C55 111(4) . . ?
C59 C60 H60 124.5 . . ?
C55 C60 H60 124.5 . . ?
N24 C61 C66 129(4) . . ?
N24 C61 C62 107(4) . . ?
C66 C61 C62 123(4) . . ?
N22 C62 C61 105(3) . . ?
N22 C62 C63 138(4) . . ?
C61 C62 C63 116(4) . . ?
C64 C63 C62 120(4) . . ?
C64 C63 H63 119.8 . . ?
C62 C63 H63 119.8 . . ?
C63 C64 C65 121(4) . . ?
C63 C64 H64 119.4 . . ?
C65 C64 H64 119.4 . . ?
C64 C65 C66 120(4) . . ?
C64 C65 H65 120.1 . . ?
C66 C65 H65 120.1 . . ?
C61 C66 C65 119(4) . . ?
C61 C66 H66 120.4 . . ?
C65 C66 H66 120.4 . . ?
N19 C67 C68 111(3) . . ?
N19 C67 H67A 109.4 . . ?
C68 C67 H67A 109.4 . . ?
N19 C67 H67B 109.4 . . ?
C68 C67 H67B 109.4 . . ?
H67A C67 H67B 108.0 . . ?
C67 C68 C69 116(3) . . ?
C67 C68 H68A 108.3 . . ?
C69 C68 H68A 108.3 . . ?
C67 C68 H68B 108.3 . . ?
C69 C68 H68B 108.3 . . ?
H68A C68 H68B 107.4 . . ?
C70 C69 C68 114(3) . . ?
C70 C69 H69A 108.9 . . ?
C68 C69 H69A 108.9 . . ?
C70 C69 H69B 108.9 . . ?
C68 C69 H69B 108.9 . . ?
H69A C69 H69B 107.7 . . ?
C69 C70 C71 114(3) . . ?
C69 C70 H70A 108.6 . . ?
C71 C70 H70A 108.6 . . ?
C69 C70 H70B 108.6 . . ?
C71 C70 H70B 108.6 . . ?
H70A C70 H70B 107.6 . . ?
C70 C71 C72 112(3) . . ?
C70 C71 H71A 109.3 . . ?
C72 C71 H71A 109.3 . . ?
C70 C71 H71B 109.3 . . ?
C72 C71 H71B 109.3 . . ?
H71A C71 H71B 107.9 . . ?
N22 C72 C71 109(3) . . ?
N22 C72 H72A 110.0 . . ?
C71 C72 H72A 110.0 . . ?
N22 C72 H72B 110.0 . . ?
C71 C72 H72B 110.0 . . ?
H72A C72 H72B 108.3 . . ?

loop_
_geom_bond_atom_site_label_1
_geom_bond_atom_site_label_2
_geom_bond_distance
_geom_bond_site_symmetry_2
_geom_bond_publ_flag
Cd1 N3' 2.3(4) . ?
Cd1 N9 2.26(3) . ?
Cd1 N3 2.3(4) . ?
Cd1 I8 2.680(4) . ?
Cd1 I5 2.694(4) . ?
Cd2 N12 2.30(3) . ?
Cd2 N15 2.31(3) . ?
Cd2 I1 2.668(4) . ?
Cd2 I3 2.692(4) . ?
Cd3 N21 2.25(3) . ?
Cd3 N18 2.32(2) . ?
Cd3 I4 2.678(4) . ?
Cd3 I2 2.703(4) . ?
Cd4 N6 2.2(2) . ?
Cd4 N24 2.28(3) . ?
Cd4 N6' 2.3(2) . ?
Cd4 I7 2.666(5) . ?
Cd4 I6 2.672(4) . ?
N1 C13 1.4(7) . ?
N1 N2 1.4(5) . ?
N1 C2 1.4(6) . ?
N2 N3 1.4(4) . ?
N3 C1 1.4(4) . ?
N4 C18 1.35(9) . ?
N4 C8 1(3) . ?
N4 N5 1.39(8) . ?
N5 N6 1.4(2) . ?
N6 C7 1.4(2) . ?
N1' C13' 1.35(8) . ?
N1' C2' 1.4(9) . ?
N1' N2' 1.39(7) . ?
N2' N3' 1.4(4) . ?
N3' C1' 1.4(3) . ?
N4' C18' 1(2) . ?
N4' N5' 1.4(16) . ?
N4' C8' 1(2) . ?
N5' N6' 1.4(2) . ?
N6' C7' 1.39(17) . ?
N7 C20 1.32(5) . ?
N7 N8 1.37(5) . ?
N7 C31 1.53(5) . ?
N8 N9 1.31(5) . ?
N9 C19 1.35(5) . ?
N10 N11 1.32(5) . ?
N10 C26 1.35(5) . ?
N10 C36 1.47(5) . ?
N11 N12 1.36(5) . ?
N12 C25 1.38(5) . ?
N13 N14 1.29(3) . ?
N13 C38 1.33(5) . ?
N13 C49 1.47(4) . ?
N14 N15 1.32(4) . ?
N15 C37 1.36(4) . ?
N16 N17 1.32(3) . ?
N16 C44 1.32(4) . ?
N16 C54 1.46(4) . ?
N17 N18 1.34(3) . ?
N18 C43 1.36(4) . ?
N19 N20 1.27(5) . ?
N19 C67 1.42(5) . ?
N19 C56 1.44(5) . ?
N20 N21 1.34(5) . ?
N21 C55 1.42(5) . ?
N22 C62 1.32(5) . ?
N22 N23 1.37(4) . ?
N22 C72 1.48(5) . ?
N23 N24 1.25(4) . ?
N24 C61 1.36(5) . ?
C1 C2 1.39(10) . ?
C1 C6 1.58(10) . ?
C2 C3 1.39(9) . ?
C3 C4 1.38(9) . ?
C3 H3 0.9300 . ?
C4 C5 1.37(9) . ?
C4 C18 1.96(10) 4_454 ?
C4 H4 0.9300 . ?
C5 C18 1.34(10) 4_454 ?
C5 C6 1.37(8) . ?
C5 H5 0.9300 . ?
C6 C18 1.75(10) 4_454 ?
C6 H6 0.9300 . ?
C7 C12 1.38(12) . ?
C7 C8 1(2) . ?
C8 C9 1(3) . ?
C9 C10 1.4(3) . ?
C9 H9 0.9300 . ?
C10 C11 1.4(4) . ?
C10 H10 0.9300 . ?
C11 C12 1.39(17) . ?
C11 H11 0.9300 . ?
C12 H12 0.9300 . ?
C13 C14 1.54(13) . ?
C13 H13A 0.9700 . ?
C13 H13B 0.9700 . ?
C14 C15 1.53(11) . ?
C14 H14A 0.9700 . ?
C14 H14B 0.9700 . ?
C15 C16 1.53(9) . ?
C15 H15A 0.9700 . ?
C15 H15B 0.9700 . ?
C16 C17 1.52(8) . ?
C16 H16A 0.9700 . ?
C16 H16B 0.9700 . ?
C17 C18 1.53(9) . ?
C17 H17A 0.9700 . ?
C17 H17B 0.9700 . ?
C18 C5 1.34(10) 4 ?
C18 C6 1.75(10) 4 ?
C18 C4 1.96(10) 4 ?
C18 H18A 0.9700 . ?
C18 H18B 0.9700 . ?
C1' C2' 1.4(6) . ?
C1' C6' 1.58(11) . ?
C2' C3' 1.4(9) . ?
C3' C4' 1.38(14) . ?
C3' H3' 0.9300 . ?
C4' C5' 1.38(14) . ?
C4' H4' 0.9300 . ?
C5' C6' 1.37(10) . ?
C5' H5' 0.9300 . ?
C6' H6' 0.9300 . ?
C7' C8' 1.39(9) . ?
C7' C12' 1.39(9) . ?
C8' C9' 1.39(9) . ?
C9' C10' 1.39(9) . ?
C9' H9' 0.9300 . ?
C10' C11' 1.38(8) . ?
C10' H10' 0.9300 . ?
C11' C13' 1.35(9) 4_554 ?
C11' C12' 1.39(9) . ?
C11' C14' 1.85(10) 4_454 ?
C11' C15' 1.90(10) 4_454 ?
C11' H11' 0.9300 . ?
C12' C13' 1.56(9) 4_554 ?
C12' H12' 0.9300 . ?
C13' C11' 1.35(9) 4_455 ?
C13' C14' 1.53(9) 1_455 ?
C13' C12' 1.56(9) 4_455 ?
C13' H13C 0.9700 . ?
C13' H13D 0.9700 . ?
C14' C13' 1.53(9) 1_655 ?
C14' C15' 1.53(9) . ?
C14' C11' 1.85(10) 4 ?
C14' H14C 0.9700 . ?
C14' H14D 0.9700 . ?
C15' C16' 1.52(11) . ?
C15' C11' 1.90(10) 4 ?
C15' H15C 0.9700 . ?
C15' H15D 0.9700 . ?
C16' C17' 1.5(3) . ?
C16' H16C 0.9700 . ?
C16' H16D 0.9700 . ?
C17' C18' 1.5(3) . ?
C17' H17C 0.9700 . ?
C17' H17D 0.9700 . ?
C18' H18C 0.9700 . ?
C18' H18D 0.9700 . ?
C19 C24 1.39(6) . ?
C19 C20 1.39(6) . ?
C20 C21 1.39(6) . ?
C21 C22 1.39(6) . ?
C21 H21 0.9300 . ?
C22 C23 1.38(5) . ?
C22 H22 0.9300 . ?
C23 C24 1.38(6) . ?
C23 H23 0.9300 . ?
C24 H24 0.9300 . ?
C25 C26 1.43(6) . ?
C25 C30 1.45(6) . ?
C26 C27 1.33(6) . ?
C27 C28 1.34(6) . ?
C27 H27 0.9300 . ?
C28 C29 1.48(6) . ?
C28 H28 0.9300 . ?
C29 C30 1.28(6) . ?
C29 H29 0.9300 . ?
C30 H30 0.9300 . ?
C31 C32 1.52(5) . ?
C31 H31A 0.9700 . ?
C31 H31B 0.9700 . ?
C32 C33 1.53(5) . ?
C32 H32A 0.9700 . ?
C32 H32B 0.9700 . ?
C33 C34 1.55(3) . ?
C33 H33A 0.9700 . ?
C33 H33B 0.9700 . ?
C34 C35 1.50(5) . ?
C34 H34A 0.9700 . ?
C34 H34B 0.9700 . ?
C35 C36 1.43(6) . ?
C35 H35A 0.9700 . ?
C35 H35B 0.9700 . ?
C36 H36A 0.9700 . ?
C36 H36B 0.9700 . ?
C37 C42 1.34(4) . ?
C37 C38 1.41(5) . ?
C38 C39 1.45(4) . ?
C39 C40 1.31(5) . ?
C39 H39 0.9300 . ?
C40 C41 1.50(5) . ?
C40 H40 0.9300 . ?
C41 C42 1.38(4) . ?
C41 H41 0.9300 . ?
C42 H42 0.9300 . ?
C43 C48 1.34(4) . ?
C43 C44 1.38(4) . ?
C44 C45 1.41(4) . ?
C45 C46 1.35(4) . ?
C45 H45 0.9300 . ?
C46 C47 1.37(4) . ?
C46 H46 0.9300 . ?
C47 C48 1.40(4) . ?
C47 H47 0.9300 . ?
C48 H48 0.9300 . ?
C49 C50 1.48(4) . ?
C49 H49A 0.9700 . ?
C49 H49B 0.9700 . ?
C50 C51 1.52(4) . ?
C50 H50A 0.9700 . ?
C50 H50B 0.9700 . ?
C51 C52 1.52(4) . ?
C51 H51A 0.9700 . ?
C51 H51B 0.9700 . ?
C52 C53 1.64(5) . ?
C52 H52A 0.9700 . ?
C52 H52B 0.9700 . ?
C53 C54 1.48(5) . ?
C53 H53A 0.9700 . ?
C53 H53B 0.9700 . ?
C54 H54A 0.9700 . ?
C54 H54B 0.9700 . ?
C55 C56 1.38(6) . ?
C55 C60 1.40(6) . ?
C56 C57 1.34(6) . ?
C57 C58 1.38(5) . ?
C57 H57 0.9300 . ?
C58 C59 1.38(5) . ?
C58 H58 0.9300 . ?
C59 C60 1.39(6) . ?
C59 H59 0.9300 . ?
C60 H60 0.9300 . ?
C61 C66 1.36(6) . ?
C61 C62 1.39(6) . ?
C62 C63 1.49(6) . ?
C63 C64 1.34(6) . ?
C63 H63 0.9300 . ?
C64 C65 1.39(5) . ?
C64 H64 0.9300 . ?
C65 C66 1.42(6) . ?
C65 H65 0.9300 . ?
C66 H66 0.9300 . ?
C67 C68 1.48(6) . ?
C67 H67A 0.9700 . ?
C67 H67B 0.9700 . ?
C68 C69 1.59(6) . ?
C68 H68A 0.9700 . ?
C68 H68B 0.9700 . ?
C69 C70 1.47(3) . ?
C69 H69A 0.9700 . ?
C69 H69B 0.9700 . ?
C70 C71 1.47(6) . ?
C70 H70A 0.9700 . ?
C70 H70B 0.9700 . ?
C71 C72 1.58(6) . ?
C71 H71A 0.9700 . ?
C71 H71B 0.9700 . ?
C72 H72A 0.9700 . ?
C72 H72B 0.9700 . ?

loop_
_geom_torsion_atom_site_label_1
_geom_torsion_atom_site_label_2
_geom_torsion_atom_site_label_3
_geom_torsion_atom_site_label_4
_geom_torsion
_geom_torsion_site_symmetry_1
_geom_torsion_site_symmetry_2
_geom_torsion_site_symmetry_3
_geom_torsion_site_symmetry_4
_geom_torsion_publ_flag
C13 N1 N2 N3 179(53) . . . . ?
C2 N1 N2 N3 -1(47) . . . . ?
N1 N2 N3 C1 0(38) . . . . ?
N1 N2 N3 Cd1 -153(29) . . . . ?
N3' Cd1 N3 C1 -127(100) . . . . ?
N9 Cd1 N3 C1 134(24) . . . . ?
I8 Cd1 N3 C1 -105(22) . . . . ?
I5 Cd1 N3 C1 27(26) . . . . ?
N3' Cd1 N3 N2 16(77) . . . . ?
N9 Cd1 N3 N2 -83(21) . . . . ?
I8 Cd1 N3 N2 39(26) . . . . ?
I5 Cd1 N3 N2 171(20) . . . . ?
C18 N4 N5 N6 -180(9) . . . . ?
C8 N4 N5 N6 0(100) . . . . ?
N4 N5 N6 C7 0(14) . . . . ?
N4 N5 N6 Cd4 173(7) . . . . ?
N24 Cd4 N6 N5 48(10) . . . . ?
N6' Cd4 N6 N5 -48(32) . . . . ?
I7 Cd4 N6 N5 163(9) . . . . ?
I6 Cd4 N6 N5 -64(12) . . . . ?
N24 Cd4 N6 C7 -141(15) . . . . ?
N6' Cd4 N6 C7 123(49) . . . . ?
I7 Cd4 N6 C7 -25(16) . . . . ?
I6 Cd4 N6 C7 108(14) . . . . ?
C13' N1' N2' N3' 179(16) . . . . ?
C2' N1' N2' N3' -1(40) . . . . ?
N1' N2' N3' C1' 0(25) . . . . ?
N1' N2' N3' Cd1 -179(14) . . . . ?
N9 Cd1 N3' N2' 43(21) . . . . ?
N3 Cd1 N3' N2' -41(80) . . . . ?
I8 Cd1 N3' N2' 160(18) . . . . ?
I5 Cd1 N3' N2' -68(23) . . . . ?
N9 Cd1 N3' C1' -135(29) . . . . ?
N3 Cd1 N3' C1' 141(100) . . . . ?
I8 Cd1 N3' C1' -18(32) . . . . ?
I5 Cd1 N3' C1' 114(27) . . . . ?
C18' N4' N5' N6' -180(100) . . . . ?
C8' N4' N5' N6' -1(100) . . . . ?
N4' N5' N6' C7' 0(75) . . . . ?
N4' N5' N6' Cd4 -154(73) . . . . ?
N6 Cd4 N6' N5' 8(28) . . . . ?
N24 Cd4 N6' N5' -80(12) . . . . ?
I7 Cd4 N6' N5' 42(14) . . . . ?
I6 Cd4 N6' N5' 174(11) . . . . ?
N6 Cd4 N6' C7' -138(50) . . . . ?
N24 Cd4 N6' C7' 133(14) . . . . ?
I7 Cd4 N6' C7' -105(13) . . . . ?
I6 Cd4 N6' C7' 27(15) . . . . ?
C20 N7 N8 N9 0(4) . . . . ?
C31 N7 N8 N9 177(3) . . . . ?
N7 N8 N9 C19 -3(4) . . . . ?
N7 N8 N9 Cd1 173(2) . . . . ?
N3' Cd1 N9 N8 123(6) . . . . ?
N3 Cd1 N9 N8 136(7) . . . . ?
I8 Cd1 N9 N8 13(3) . . . . ?
I5 Cd1 N9 N8 -121(3) . . . . ?
N3' Cd1 N9 C19 -63(6) . . . . ?
N3 Cd1 N9 C19 -50(8) . . . . ?
I8 Cd1 N9 C19 -173(3) . . . . ?
I5 Cd1 N9 C19 54(3) . . . . ?
C26 N10 N11 N12 5(4) . . . . ?
C36 N10 N11 N12 -173(3) . . . . ?
N10 N11 N12 C25 -7(4) . . . . ?
N10 N11 N12 Cd2 -170(2) . . . . ?
N15 Cd2 N12 N11 -128(3) . . . . ?
I1 Cd2 N12 N11 -14(3) . . . . ?
I3 Cd2 N12 N11 124(3) . . . . ?
N15 Cd2 N12 C25 72(3) . . . . ?
I1 Cd2 N12 C25 -174(3) . . . . ?
I3 Cd2 N12 C25 -35(3) . . . . ?
C38 N13 N14 N15 0(4) . . . . ?
C49 N13 N14 N15 174(3) . . . . ?
N13 N14 N15 C37 1(4) . . . . ?
N13 N14 N15 Cd2 -176(2) . . . . ?
N12 Cd2 N15 N14 -47(3) . . . . ?
I1 Cd2 N15 N14 -163(2) . . . . ?
I3 Cd2 N15 N14 61(3) . . . . ?
N12 Cd2 N15 C37 137(3) . . . . ?
I1 Cd2 N15 C37 21(4) . . . . ?
I3 Cd2 N15 C37 -115(3) . . . . ?
C44 N16 N17 N18 1(4) . . . . ?
C54 N16 N17 N18 -175(3) . . . . ?
N16 N17 N18 C43 -3(3) . . . . ?
N16 N17 N18 Cd3 160(2) . . . . ?
N21 Cd3 N18 N17 75(2) . . . . ?
I4 Cd3 N18 N17 -42(2) . . . . ?
I2 Cd3 N18 N17 -174.3(19) . . . . ?
N21 Cd3 N18 C43 -128(3) . . . . ?
I4 Cd3 N18 C43 115(3) . . . . ?
I2 Cd3 N18 C43 -17(3) . . . . ?
C67 N19 N20 N21 -175(3) . . . . ?
C56 N19 N20 N21 4(4) . . . . ?
N19 N20 N21 C55 -4(4) . . . . ?
N19 N20 N21 Cd3 -169(2) . . . . ?
N18 Cd3 N21 N20 -135(3) . . . . ?
I4 Cd3 N21 N20 -22(3) . . . . ?
I2 Cd3 N21 N20 115(3) . . . . ?
N18 Cd3 N21 C55 64(3) . . . . ?
I4 Cd3 N21 C55 177(2) . . . . ?
I2 Cd3 N21 C55 -46(3) . . . . ?
C62 N22 N23 N24 6(4) . . . . ?
C72 N22 N23 N24 176(3) . . . . ?
N22 N23 N24 C61 -5(4) . . . . ?
N22 N23 N24 Cd4 173(2) . . . . ?
N6 Cd4 N24 N23 121(4) . . . . ?
N6' Cd4 N24 N23 137(4) . . . . ?
I7 Cd4 N24 N23 14(3) . . . . ?
I6 Cd4 N24 N23 -119(3) . . . . ?
N6 Cd4 N24 C61 -62(5) . . . . ?
N6' Cd4 N24 C61 -46(5) . . . . ?
I7 Cd4 N24 C61 -169(3) . . . . ?
I6 Cd4 N24 C61 58(3) . . . . ?
N2 N3 C1 C2 0(30) . . . . ?
Cd1 N3 C1 C2 143(19) . . . . ?
N2 N3 C1 C6 -179(13) . . . . ?
Cd1 N3 C1 C6 -37(34) . . . . ?
N3 C1 C2 C3 -179(18) . . . . ?
C6 C1 C2 C3 0(11) . . . . ?
N3 C1 C2 N1 -1(33) . . . . ?
C6 C1 C2 N1 178(28) . . . . ?
C13 N1 C2 C3 -1(73) . . . . ?
N2 N1 C2 C3 179(14) . . . . ?
C13 N1 C2 C1 -178(38) . . . . ?
N2 N1 C2 C1 1(46) . . . . ?
C1 C2 C3 C4 0(11) . . . . ?
N1 C2 C3 C4 -177(37) . . . . ?
C2 C3 C4 C5 -2(12) . . . . ?
C2 C3 C4 C18 44(9) . . . 4_454 ?
C3 C4 C5 C18 83(9) . . . 4_454 ?
C3 C4 C5 C6 2(13) . . . . ?
C18 C4 C5 C6 -80(9) 4_454 . . . ?
C18 C5 C6 C1 -88(7) 4_454 . . . ?
C4 C5 C6 C1 -2(11) . . . . ?
C4 C5 C6 C18 87(9) . . . 4_454 ?
N3 C1 C6 C5 180(22) . . . . ?
C2 C1 C6 C5 0(10) . . . . ?
N3 C1 C6 C18 129(22) . . . 4_454 ?
C2 C1 C6 C18 -50(9) . . . 4_454 ?
N5 N6 C7 C12 180(10) . . . . ?
Cd4 N6 C7 C12 8(24) . . . . ?
N5 N6 C7 C8 0(100) . . . . ?
Cd4 N6 C7 C8 -172(100) . . . . ?
C18 N4 C8 C9 1(100) . . . . ?
N5 N4 C8 C9 -179(100) . . . . ?
C18 N4 C8 C7 180(58) . . . . ?
N5 N4 C8 C7 -1(100) . . . . ?
C12 C7 C8 C9 -1(100) . . . . ?
N6 C7 C8 C9 179(100) . . . . ?
C12 C7 C8 N4 -179(82) . . . . ?
N6 C7 C8 N4 1(100) . . . . ?
N4 C8 C9 C10 179(100) . . . . ?
C7 C8 C9 C10 1(100) . . . . ?
C8 C9 C10 C11 0(100) . . . . ?
C9 C10 C11 C12 -1(23) . . . . ?
N6 C7 C12 C11 180(14) . . . . ?
C8 C7 C12 C11 0(100) . . . . ?
C10 C11 C12 C7 1(18) . . . . ?
N2 N1 C13 C14 -82(60) . . . . ?
C2 N1 C13 C14 97(42) . . . . ?
N1 C13 C14 C15 83(25) . . . . ?
C13 C14 C15 C16 -149(8) . . . . ?
C14 C15 C16 C17 -135(7) . . . . ?
C15 C16 C17 C18 -62(8) . . . . ?
C8 N4 C18 C5 156(100) . . . 4 ?
N5 N4 C18 C5 -24(19) . . . 4 ?
C8 N4 C18 C17 -60(100) . . . . ?
N5 N4 C18 C17 120(6) . . . . ?
C8 N4 C18 C6 67(100) . . . 4 ?
N5 N4 C18 C6 -113(9) . . . 4 ?
C8 N4 C18 C4 161(100) . . . 4 ?
N5 N4 C18 C4 -19(8) . . . 4 ?
C16 C17 C18 C5 31(9) . . . 4 ?
C16 C17 C18 N4 -130(6) . . . . ?
C16 C17 C18 C6 86(7) . . . 4 ?
C16 C17 C18 C4 -16(11) . . . 4 ?
N2' N3' C1' C2' 1(45) . . . . ?
Cd1 N3' C1' C2' 179(43) . . . . ?
N2' N3' C1' C6' 180(12) . . . . ?
Cd1 N3' C1' C6' -2(40) . . . . ?
C13' N1' C2' C1' -178(26) . . . . ?
N2' N1' C2' C1' 1(60) . . . . ?
C13' N1' C2' C3' 0(100) . . . . ?
N2' N1' C2' C3' 179(71) . . . . ?
N3' C1' C2' N1' -1(59) . . . . ?
C6' C1' C2' N1' 180(23) . . . . ?
N3' C1' C2' C3' -180(49) . . . . ?
C6' C1' C2' C3' 1(81) . . . . ?
N1' C2' C3' C4' -180(66) . . . . ?
C1' C2' C3' C4' -2(79) . . . . ?
C2' C3' C4' C5' 2(43) . . . . ?
C3' C4' C5' C6' -2(16) . . . . ?
C4' C5' C6' C1' 1(13) . . . . ?
C2' C1' C6' C5' -1(43) . . . . ?
N3' C1' C6' C5' -180(20) . . . . ?
N5' N6' C7' C8' 1(17) . . . . ?
Cd4 N6' C7' C8' 148(11) . . . . ?
N5' N6' C7' C12' 179(10) . . . . ?
Cd4 N6' C7' C12' -35(22) . . . . ?
C12' C7' C8' N4' -180(75) . . . . ?
N6' C7' C8' N4' -2(75) . . . . ?
C12' C7' C8' C9' 2(11) . . . . ?
N6' C7' C8' C9' -180(11) . . . . ?
C18' N4' C8' C7' -179(100) . . . . ?
N5' N4' C8' C7' 2(100) . . . . ?
C18' N4' C8' C9' -2(100) . . . . ?
N5' N4' C8' C9' 179(38) . . . . ?
C7' C8' C9' C10' -1(11) . . . . ?
N4' C8' C9' C10' -178(97) . . . . ?
C8' C9' C10' C11' 0(11) . . . . ?
C9' C10' C11' C13' 73(9) . . . 4_554 ?
C9' C10' C11' C12' -1(11) . . . . ?
C9' C10' C11' C14' 130(7) . . . 4_454 ?
C9' C10' C11' C15' -175(6) . . . 4_454 ?
C8' C7' C12' C11' -3(11) . . . . ?
N6' C7' C12' C11' 179(13) . . . . ?
C8' C7' C12' C13' -62(9) . . . 4_554 ?
N6' C7' C12' C13' 120(14) . . . 4_554 ?
C13' C11' C12' C7' -92(8) 4_554 . . . ?
C10' C11' C12' C7' 3(11) . . . . ?
C14' C11' C12' C7' -132(7) 4_454 . . . ?
C15' C11' C12' C7' 177(6) 4_454 . . . ?
C10' C11' C12' C13' 95(8) . . . 4_554 ?
C14' C11' C12' C13' -40(5) 4_454 . . 4_554 ?
C15' C11' C12' C13' -91(7) 4_454 . . 4_554 ?
C2' N1' C13' C11' 177(40) . . . 4_455 ?
N2' N1' C13' C11' -2(14) . . . 4_455 ?
C2' N1' C13' C14' -95(40) . . . 1_455 ?
N2' N1' C13' C14' 86(8) . . . 1_455 ?
C2' N1' C13' C12' 90(41) . . . 4_455 ?
N2' N1' C13' C12' -89(12) . . . 4_455 ?
C13' C14' C15' C16' -175(8) 1_655 . . . ?
C11' C14' C15' C16' 170(8) 4 . . . ?
C13' C14' C15' C11' 15(5) 1_655 . . 4 ?
C14' C15' C16' C17' 140(13) . . . . ?
C11' C15' C16' C17' -158(40) 4 . . . ?
C15' C16' C17' C18' 76(17) . . . . ?
N5' N4' C18' C17' -103(100) . . . . ?
C8' N4' C18' C17' 79(100) . . . . ?
C16' C17' C18' N4' 56(72) . . . . ?
N8 N9 C19 C24 167(4) . . . . ?
Cd1 N9 C19 C24 -8(6) . . . . ?
N8 N9 C19 C20 4(5) . . . . ?
Cd1 N9 C19 C20 -170(3) . . . . ?
N8 N7 C20 C21 -175(5) . . . . ?
C31 N7 C20 C21 9(8) . . . . ?
N8 N7 C20 C19 2(4) . . . . ?
C31 N7 C20 C19 -174(3) . . . . ?
N9 C19 C20 N7 -4(4) . . . . ?
C24 C19 C20 N7 -169(3) . . . . ?
N9 C19 C20 C21 174(3) . . . . ?
C24 C19 C20 C21 10(6) . . . . ?
N7 C20 C21 C22 177(4) . . . . ?
C19 C20 C21 C22 -1(6) . . . . ?
C20 C21 C22 C23 -4(6) . . . . ?
C21 C22 C23 C24 -1(6) . . . . ?
C22 C23 C24 C19 10(6) . . . . ?
N9 C19 C24 C23 -176(4) . . . . ?
C20 C19 C24 C23 -15(6) . . . . ?
N11 N12 C25 C26 6(4) . . . . ?
Cd2 N12 C25 C26 167(3) . . . . ?
N11 N12 C25 C30 172(4) . . . . ?
Cd2 N12 C25 C30 -27(6) . . . . ?
N11 N10 C26 C27 -179(4) . . . . ?
C36 N10 C26 C27 0(7) . . . . ?
N11 N10 C26 C25 -1(4) . . . . ?
C36 N10 C26 C25 177(3) . . . . ?
N12 C25 C26 C27 175(4) . . . . ?
C30 C25 C26 C27 6(6) . . . . ?
N12 C25 C26 N10 -3(4) . . . . ?
C30 C25 C26 N10 -171(3) . . . . ?
N10 C26 C27 C28 175(4) . . . . ?
C25 C26 C27 C28 -2(6) . . . . ?
C26 C27 C28 C29 -1(6) . . . . ?
C27 C28 C29 C30 0(6) . . . . ?
C28 C29 C30 C25 5(6) . . . . ?
N12 C25 C30 C29 -172(4) . . . . ?
C26 C25 C30 C29 -7(5) . . . . ?
C20 N7 C31 C32 85(5) . . . . ?
N8 N7 C31 C32 -90(4) . . . . ?
N7 C31 C32 C33 -170(3) . . . . ?
C31 C32 C33 C34 82(4) . . . . ?
C32 C33 C34 C35 -179(4) . . . . ?
C33 C34 C35 C36 -76(4) . . . . ?
C34 C35 C36 N10 179(4) . . . . ?
N11 N10 C36 C35 84(5) . . . . ?
C26 N10 C36 C35 -94(5) . . . . ?
N14 N15 C37 C42 -179(4) . . . . ?
Cd2 N15 C37 C42 -2(6) . . . . ?
N14 N15 C37 C38 -1(4) . . . . ?
Cd2 N15 C37 C38 176(3) . . . . ?
N14 N13 C38 C37 0(4) . . . . ?
C49 N13 C38 C37 -174(3) . . . . ?
N14 N13 C38 C39 -178(5) . . . . ?
C49 N13 C38 C39 8(8) . . . . ?
C42 C37 C38 N13 179(3) . . . . ?
N15 C37 C38 N13 1(4) . . . . ?
C42 C37 C38 C39 -3(6) . . . . ?
N15 C37 C38 C39 179(4) . . . . ?
N13 C38 C39 C40 179(5) . . . . ?
C37 C38 C39 C40 1(6) . . . . ?
C38 C39 C40 C41 2(6) . . . . ?
C39 C40 C41 C42 -4(6) . . . . ?
N15 C37 C42 C41 179(4) . . . . ?
C38 C37 C42 C41 1(6) . . . . ?
C40 C41 C42 C37 2(5) . . . . ?
N17 N18 C43 C48 -179(3) . . . . ?
Cd3 N18 C43 C48 23(5) . . . . ?
N17 N18 C43 C44 4(3) . . . . ?
Cd3 N18 C43 C44 -154(2) . . . . ?
N17 N16 C44 C43 1(4) . . . . ?
C54 N16 C44 C43 176(3) . . . . ?
N17 N16 C44 C45 179(3) . . . . ?
C54 N16 C44 C45 -5(6) . . . . ?
C48 C43 C44 N16 180(3) . . . . ?
N18 C43 C44 N16 -3(3) . . . . ?
C48 C43 C44 C45 1(4) . . . . ?
N18 C43 C44 C45 179(3) . . . . ?
N16 C44 C45 C46 -178(3) . . . . ?
C43 C44 C45 C46 1(4) . . . . ?
C44 C45 C46 C47 -1(5) . . . . ?
C45 C46 C47 C48 1(5) . . . . ?
N18 C43 C48 C47 -179(3) . . . . ?
C44 C43 C48 C47 -2(4) . . . . ?
C46 C47 C48 C43 1(4) . . . . ?
N14 N13 C49 C50 -96(3) . . . . ?
C38 N13 C49 C50 77(5) . . . . ?
N13 C49 C50 C51 -178(2) . . . . ?
C49 C50 C51 C52 -176(3) . . . . ?
C50 C51 C52 C53 -174(2) . . . . ?
C51 C52 C53 C54 -70(4) . . . . ?
N17 N16 C54 C53 109(4) . . . . ?
C44 N16 C54 C53 -66(5) . . . . ?
C52 C53 C54 N16 -62(4) . . . . ?
N20 N21 C55 C56 3(4) . . . . ?
Cd3 N21 C55 C56 167(3) . . . . ?
N20 N21 C55 C60 171(4) . . . . ?
Cd3 N21 C55 C60 -25(6) . . . . ?
C60 C55 C56 C57 4(6) . . . . ?
N21 C55 C56 C57 173(4) . . . . ?
C60 C55 C56 N19 -171(3) . . . . ?
N21 C55 C56 N19 -1(4) . . . . ?
N20 N19 C56 C57 -176(4) . . . . ?
C67 N19 C56 C57 3(6) . . . . ?
N20 N19 C56 C55 -1(4) . . . . ?
C67 N19 C56 C55 178(3) . . . . ?
C55 C56 C57 C58 4(6) . . . . ?
N19 C56 C57 C58 177(3) . . . . ?
C56 C57 C58 C59 -4(5) . . . . ?
C57 C58 C59 C60 -3(6) . . . . ?
C58 C59 C60 C55 10(5) . . . . ?
C56 C55 C60 C59 -10(5) . . . . ?
N21 C55 C60 C59 -177(4) . . . . ?
N23 N24 C61 C66 174(4) . . . . ?
Cd4 N24 C61 C66 -3(6) . . . . ?
N23 N24 C61 C62 2(5) . . . . ?
Cd4 N24 C61 C62 -175(3) . . . . ?
N23 N22 C62 C61 -4(4) . . . . ?
C72 N22 C62 C61 -173(4) . . . . ?
N23 N22 C62 C63 -172(5) . . . . ?
C72 N22 C62 C63 18(8) . . . . ?
N24 C61 C62 N22 1(4) . . . . ?
C66 C61 C62 N22 -171(4) . . . . ?
N24 C61 C62 C63 173(3) . . . . ?
C66 C61 C62 C63 0(6) . . . . ?
N22 C62 C63 C64 169(5) . . . . ?
C61 C62 C63 C64 1(6) . . . . ?
C62 C63 C64 C65 1(6) . . . . ?
C63 C64 C65 C66 -3(6) . . . . ?
N24 C61 C66 C65 -173(4) . . . . ?
C62 C61 C66 C65 -3(6) . . . . ?
C64 C65 C66 C61 4(6) . . . . ?
N20 N19 C67 C68 78(5) . . . . ?
C56 N19 C67 C68 -101(4) . . . . ?
N19 C67 C68 C69 178(4) . . . . ?
C67 C68 C69 C70 -71(5) . . . . ?
C68 C69 C70 C71 176(4) . . . . ?
C69 C70 C71 C72 77(4) . . . . ?
C62 N22 C72 C71 80(5) . . . . ?
N23 N22 C72 C71 -89(4) . . . . ?
C70 C71 C72 N22 -171(3) . . . . ?
